data_7247501
loop_
_publ_author_name
'Tokoro, Yuichiro'
'Nakagawa, Tetsuya'
'Yamamoto, Shin-Ichi'
'Koizumi, Toshio'
'Oyama, Toshiyuki'

_publ_section_title
;
 Probing local structure of glass with orientation-dependent luminescence.
;
_journal_issue 41
_journal_name_full 'Physical chemistry chemical physics : PCCP'
_journal_page_first 28113
_journal_page_last 28118
_journal_paper_doi 10.1039/d3cp03565d
_journal_volume 25
_journal_year 2023
_chemical_absolute_configuration unk
_chemical_formula_moiety 'C48 H36 O2 Si2'
_chemical_formula_sum 'C48 H36 O2 Si2'
_chemical_formula_weight 700.990
_space_group_crystal_system triclinic
_space_group_IT_number 1
_space_group_name_Hall 'P 1'
_space_group_name_H-M_alt 'P 1'
_symmetry_Int_Tables_number 1
_atom_sites_solution_primary dual
_audit_creation_date 2023-03-13
_audit_creation_method
;
Olex2 1.3
(compiled 2020.11.12 svn.r5f609507 for OlexSys, GUI svn.r6272)
;
_audit_update_record
;
2023-05-23 deposited with the CCDC.	2023-10-04 downloaded from the CCDC.
;
_cell_angle_alpha 90.306(2)
_cell_angle_beta 91.906(2)
_cell_angle_gamma 101.613(2)
_cell_formula_units_Z 4
_cell_length_a 11.5209(5)
_cell_length_b 11.6461(5)
_cell_length_c 28.3488(12)
_cell_measurement_reflns_used 9824
_cell_measurement_temperature 223.15
_cell_measurement_theta_max 72.478
_cell_measurement_theta_min 3.119
_cell_volume 3723.5(3)
_computing_cell_refinement 'SAINT V8.40B (?, 2016)'
_computing_data_reduction 'SAINT V8.40B (?, 2016)'
_computing_molecular_graphics 'Olex2 1.3 (Dolomanov et al., 2009)'
_computing_publication_material 'Olex2 1.3 (Dolomanov et al., 2009)'
_computing_structure_refinement 'olex2.refine 1.3 (Bourhis et al., 2015)'
_computing_structure_solution 'SHELXT 2018/2 (Sheldrick, 2018)'
_diffrn_ambient_temperature 223.15
_diffrn_measured_fraction_theta_full 0.9833
_diffrn_measured_fraction_theta_max 0.9829
_diffrn_measurement_device_type 'Bruker APEX-II CCD'
_diffrn_radiation_type 'Cu K\a'
_diffrn_radiation_wavelength 1.54178
_diffrn_reflns_av_R_equivalents 0.0486
_diffrn_reflns_av_unetI/netI 0.0313
_diffrn_reflns_Laue_measured_fraction_full 0.9833
_diffrn_reflns_Laue_measured_fraction_max 0.9829
_diffrn_reflns_limit_h_max 13
_diffrn_reflns_limit_h_min -13
_diffrn_reflns_limit_k_max 14
_diffrn_reflns_limit_k_min -14
_diffrn_reflns_limit_l_max 34
_diffrn_reflns_limit_l_min -34
_diffrn_reflns_number 157009
_diffrn_reflns_point_group_measured_fraction_full 0.9411
_diffrn_reflns_point_group_measured_fraction_max 0.9401
_diffrn_reflns_theta_full 67.6786
_diffrn_reflns_theta_max 68.24
_diffrn_reflns_theta_min 1.56
_diffrn_source_current 1.1
_diffrn_source_power 0.055
_diffrn_source_voltage 50.0
_exptl_absorpt_coefficient_mu 1.169
_exptl_absorpt_correction_T_max 0.7536
_exptl_absorpt_correction_T_min 0.5484
_exptl_absorpt_correction_type multi-scan
_exptl_absorpt_process_details
;
SADABS-2016/2 (Bruker,2016/2) was used for absorption correction.
wR2(int) was 0.1274 before and 0.0907 after correction.
The Ratio of minimum to maximum transmission is 0.7277.
The \l/2 correction factor is Not present.
;
_exptl_crystal_colour colourless
_exptl_crystal_colour_primary colourless
_exptl_crystal_density_diffrn 1.250
_exptl_crystal_description block
_exptl_crystal_F_000 1477.994
_exptl_crystal_size_max 0.527
_exptl_crystal_size_mid 0.415
_exptl_crystal_size_min 0.248
_refine_diff_density_max 0.5476
_refine_diff_density_min -0.3516
_refine_diff_density_rms 0.0512
_refine_ls_abs_structure_details 'Flack, H. D. (1983). Acta Cryst. A39, 876-881.'
_refine_ls_abs_structure_Flack 0.252(19)
_refine_ls_d_res_high 0.8300
_refine_ls_d_res_low 28.3310
_refine_ls_goodness_of_fit_ref 1.0498
_refine_ls_hydrogen_treatment mixed
_refine_ls_matrix_type full
_refine_ls_number_constraints 264
_refine_ls_number_parameters 1921
_refine_ls_number_reflns 25617
_refine_ls_number_restraints 47
_refine_ls_restrained_S_all 1.0489
_refine_ls_R_factor_all 0.0636
_refine_ls_R_factor_gt 0.0609
_refine_ls_shift/su_max 0.0009
_refine_ls_shift/su_mean 0.0000
_refine_ls_structure_factor_coef Fsqd
_refine_ls_weighting_details 'w=1/[\s^2^(Fo^2^)+(0.0847P)^2^+3.1070P] where P=(Fo^2^+2Fc^2^)/3'
_refine_ls_weighting_scheme calc
_refine_ls_wR_factor_gt 0.1655
_refine_ls_wR_factor_ref 0.1751
_reflns_Friedel_coverage 0.897
_reflns_limit_h_max 13
_reflns_limit_h_min -13
_reflns_limit_k_max 14
_reflns_limit_k_min -14
_reflns_limit_l_max 34
_reflns_limit_l_min -34
_reflns_number_gt 25265
_reflns_number_total 25617
_reflns_threshold_expression I>=2u(I)
_cod_data_source_file d3cp03565d3.cif
_cod_data_source_block cu_yt4_142_EtOH_2_0m_a
_cod_depositor_comments 'Adding full bibliography for 7247498--7247501.cif.'
_cod_original_sg_symbol_Hall ' P 1'
_cod_database_code 7247501
_olex2_refinement_description
;
1. Fixed Uiso
 At 1.2 times of:
  All C(H) groups, All C(H,H) groups, All Si(H,H) groups
2. Restrained distances
 Si30-H343 = Si30-H344 = Si26-H317 = Si26-H318 = Si21-H229 = Si21-H230 = Si17-
 H256 = Si17-H255 = Si12-H168 = Si12-H167 = Si89-H141 = Si89-H142 = Si38-H80 =
 Si38-H79 = Si1-H53 = Si1-H54
 1.49 with sigma of 0.02
 H53-H54
 2.4 with sigma of 0.04
 H142-H141
 2.4 with sigma of 0.04
 H318-H317
 2.4 with sigma of 0.04
 H343-H344
 2.4 with sigma of 0.04
 H80-H79
 2.4 with sigma of 0.04
 H230-H229
 2.4 with sigma of 0.04
 H256-H255
 2.4 with sigma of 0.04
 H167-H168
 2.4 with sigma of 0.04
 C213-H229
 2.75 with sigma of 0.04
 H229-C215
 2.75 with sigma of 0.04
3. Uiso/Uaniso restraints and constraints
C15 \\sim C14: within 1.7A with sigma of 0.01 and sigma for terminal atoms of
0.02 within 1.7A
Uanis(C15) \\sim Ueq, Uanis(C14) \\sim Ueq: with sigma of 0.1 and sigma for
terminal atoms of 0.2
4.a Secondary CH2 refined with riding coordinates:
 C184(H249,H250), C207(H236,H235), C96(H148,H147), C295(H338,H337), C31(H73,
 H74), C8(H60,H59), C272(H324,H323), C119(H162,H161)
4.b Aromatic/amide H refined with riding coordinates:
 C188(H247), C270(H322), C227(H264), C44(H84), C110(H155), C217(H257),
 C268(H320), C22(H67), C136(H173), C105(H154), C122(H164), C315(H352), C27(H71),
  C269(H321), C48(H85), C187(H248), C267(H319), C276(H326), C278(H327),
 C35(H77), C99(H149), C43(H83), C11(H61), C116(H160), C17(H66), C292(H336),
 C113(H158), C34(H76), C180(H253), C121(H163), C28(H72), C112(H157), C4(H56),
 C275(H325), C23(H68), C226(H263), C14(H63), C15(H64), C36(H78), C12(H62),
 C132(H172), C42(H82), C123(H165), C198(H242), C287(H332), C100(H150),
 C115(H159), C190(H246), C104(H153), C111(H156), C281(H330), C33(H75),
 C286(H331), C91(H143), C3(H55), C193(H243), C102(H151), C200(H240), C305(H345),
  C291(H335), C182(H251), C307(H347), C306(H346), C225(H262), C179(H254),
 C103(H152), C289(H334), C297(H339), C131(H171), C203(H238), C308(H348),
 C204(H237), C212(H231), C199(H241), C218(H258), C6(H58), C181(H252), C5(H57),
 C124(H166), C94(H146), C41(H81), C16(H65), C279(H328), C300(H342), C129(H169),
 C92(H144), C288(H333), C312(H349), C211(H232), C314(H351), C224(H261),
 C220(H260), C137(H174), C298(H340), C313(H350), C299(H341), C219(H259),
 C280(H329), C201(H239), C25(H70), C209(H234), C130(H170), C24(H69), C191(H245),
  C93(H145), C50(H87), C139(H176), C49(H86), C192(H244), C51(H88), C138(H175),
 C210(H233)
;
_olex2_submission_special_instructions 'No special instructions were received'

loop_
_space_group_symop_id
_space_group_symop_operation_xyz
1 x,y,z

loop_
_atom_site_label
_atom_site_type_symbol
_atom_site_fract_x
_atom_site_fract_y
_atom_site_fract_z
_atom_site_U_iso_or_equiv
_atom_site_adp_type
_atom_site_occupancy
_atom_site_refinement_flags_posn
_atom_site_refinement_flags_adp
Si21 Si 0.09894(10) 0.65943(9) 0.51129(4) 0.0541(3) Uani 1.000000 D .
H230 H 0.144(4) 0.722(3) 0.4688(11) 0.0650(3) Uiso 1.000000 DR .
H229 H -0.014(2) 0.575(3) 0.4976(13) 0.0650(3) Uiso 1.000000 DR .
Si26 Si 0.39185(10) 1.60193(9) 0.84317(4) 0.0555(3) Uani 1.000000 D .
H317 H 0.445(4) 1.708(3) 0.8718(13) 0.0666(3) Uiso 1.000000 DR .
H318 H 0.325(4) 1.645(4) 0.8040(11) 0.0666(3) Uiso 1.000000 DR .
Si89 Si 0.88514(10) 0.37272(9) 0.25861(4) 0.0539(3) Uani 1.000000 D .
H142 H 0.836(3) 0.304(3) 0.2169(11) 0.0647(3) Uiso 1.000000 DR .
H141 H 1.000(2) 0.451(3) 0.2469(15) 0.0647(3) Uiso 1.000000 DR .
Si17 Si 0.52063(11) 0.38466(9) 0.58788(4) 0.0603(3) Uani 1.000000 D .
H256 H 0.481(4) 0.278(3) 0.6165(14) 0.0724(4) Uiso 1.000000 DR .
H255 H 0.590(4) 0.360(4) 0.5476(12) 0.0724(4) Uiso 1.000000 DR .
Si1 Si 0.12061(10) -0.35731(9) 0.00897(4) 0.0558(3) Uani 1.000000 D .
H54 H 0.154(4) -0.294(3) -0.0348(10) 0.0669(3) Uiso 1.000000 DR .
H53 H 0.015(3) -0.451(3) -0.0019(15) 0.0669(3) Uiso 1.000000 DR .
Si38 Si 0.55592(11) -0.59852(10) 0.09859(5) 0.0629(3) Uani 1.000000 D .
H80 H 0.505(4) -0.717(2) 0.1160(16) 0.0754(4) Uiso 1.000000 DR .
H79 H 0.634(4) -0.619(4) 0.0593(13) 0.0754(4) Uiso 1.000000 DR .
Si30 Si 0.80506(10) 1.33966(10) 0.75864(4) 0.0611(3) Uani 1.000000 D .
Si12 Si 0.48420(11) 0.62911(10) 0.35650(5) 0.0676(3) Uani 1.000000 D .
H168 H 0.529(4) 0.734(3) 0.3875(14) 0.0811(4) Uiso 1.000000 DR .
H167 H 0.409(4) 0.667(4) 0.3184(13) 0.0811(4) Uiso 1.000000 DR .
O273 O 0.4835(2) 1.3349(2) 0.91476(10) 0.0495(6) Uani 1.000000 . .
O97 O 0.7014(3) 0.0644(2) 0.34999(11) 0.0603(8) Uani 1.000000 . .
O206 O 0.2964(3) 0.9390(2) 0.61956(12) 0.0665(8) Uani 1.000000 . .
O9 O 0.3101(3) -0.0524(2) 0.10872(11) 0.0622(7) Uani 1.000000 . .
O294 O 0.6354(3) 1.0560(2) 0.86611(12) 0.0664(8) Uani 1.000000 . .
O30 O 0.4815(3) -0.3151(2) 0.16772(10) 0.0597(7) Uani 1.000000 . .
O185 O 0.4372(3) 0.6518(2) 0.66216(10) 0.0578(7) Uani 1.000000 . .
O118 O 0.5638(3) 0.3259(2) 0.41761(12) 0.0637(8) Uani 1.000000 . .
C271 C 0.3213(4) 1.4368(3) 0.91691(15) 0.0510(9) Uani 1.000000 . .
C283 C 0.5896(3) 1.1947(3) 0.94275(13) 0.0454(8) Uani 1.000000 . .
C284 C 0.4967(3) 1.1009(3) 0.92121(14) 0.0470(8) Uani 1.000000 . .
C135 C 0.8070(4) 0.5335(3) 0.32016(14) 0.0536(9) Uani 1.000000 . .
C134 C 0.7706(4) 0.4440(3) 0.28647(14) 0.0507(9) Uani 1.000000 . .
C106 C 0.4474(3) 0.0589(3) 0.42616(14) 0.0490(9) Uani 1.000000 . .
C109 C 0.7537(3) 0.1285(3) 0.45881(14) 0.0504(9) Uani 1.000000 . .
C29 C 0.3889(4) -0.2862(3) 0.19031(14) 0.0554(10) Uani 1.000000 . .
C285 C 0.3810(3) 1.0702(3) 0.94000(15) 0.0537(9) Uani 1.000000 . .
C107 C 0.5628(3) 0.0921(3) 0.40832(13) 0.0439(8) Uani 1.000000 . .
C311 C 0.6329(4) 1.5657(3) 0.83364(14) 0.0500(9) Uani 1.000000 . .
C222 C 0.3991(4) 0.4607(3) 0.56676(14) 0.0545(10) Uani 1.000000 . .
C18 C 0.5870(3) -0.0453(3) 0.17926(14) 0.0518(9) Uani 1.000000 . .
C188 C 0.1547(4) 0.6135(4) 0.72301(16) 0.0605(10) Uani 1.000000 . .
H247 H 0.0910(4) 0.5543(4) 0.73027(16) 0.0726(12) Uiso 1.000000 R .
C195 C 0.3410(3) 0.7915(3) 0.69560(14) 0.0493(8) Uani 1.000000 . .
C20 C 0.3798(3) -0.1695(3) 0.19005(14) 0.0507(9) Uani 1.000000 . .
C98 C 0.5844(4) 0.0481(3) 0.36489(14) 0.0519(9) Uani 1.000000 . .
C316 C 0.7194(4) 1.5025(3) 0.81670(15) 0.0542(9) Uani 1.000000 . .
C310 C 0.5110(3) 1.5277(3) 0.82079(14) 0.0496(9) Uani 1.000000 . .
C270 C 0.2367(4) 1.3654(4) 0.94322(17) 0.0651(11) Uani 1.000000 . .
H322 H 0.2605(4) 1.3187(4) 0.96666(17) 0.0781(14) Uiso 1.000000 R .
C186 C 0.3412(4) 0.6749(3) 0.68594(14) 0.0507(9) Uani 1.000000 . .
C266 C 0.2848(3) 1.5030(3) 0.88081(14) 0.0508(9) Uani 1.000000 . .
C227 C 0.3787(4) 0.7261(3) 0.49452(15) 0.0580(10) Uani 1.000000 . .
H264 H 0.3221(4) 0.7636(3) 0.48092(15) 0.0696(12) Uiso 1.000000 R .
C101 C 0.3563(3) -0.0138(3) 0.39800(17) 0.0567(10) Uani 1.000000 . .
C133 C 0.6480(4) 0.4074(3) 0.27487(14) 0.0546(10) Uani 1.000000 . .
C228 C 0.3400(4) 0.6238(3) 0.52281(14) 0.0487(9) Uani 1.000000 . .
C277 C 0.7804(3) 1.2595(4) 0.98671(14) 0.0541(9) Uani 1.000000 . .
C205 C 0.4122(4) 0.9473(3) 0.63715(15) 0.0556(10) Uani 1.000000 . .
C21 C 0.2864(3) -0.1346(4) 0.21422(15) 0.0587(11) Uani 1.000000 . .
C39 C 0.4293(4) -0.5299(3) 0.07533(15) 0.0553(9) Uani 1.000000 . .
C189 C 0.1550(4) 0.7289(4) 0.73682(15) 0.0567(10) Uani 1.000000 . .
C274 C 0.5839(3) 1.3108(3) 0.93750(14) 0.0484(8) Uani 1.000000 . .
C108 C 0.6591(3) 0.1710(3) 0.43573(14) 0.0479(8) Uani 1.000000 . .
C293 C 0.5208(4) 1.0421(3) 0.88107(16) 0.0556(10) Uani 1.000000 . .
C215 C 0.2195(4) 0.5852(3) 0.53403(14) 0.0487(9) Uani 1.000000 D .
C216 C 0.1918(4) 0.4879(3) 0.56393(14) 0.0515(9) Uani 1.000000 . .
C290 C 0.2929(4) 0.9831(4) 0.9166(2) 0.0689(14) Uani 1.000000 . .
C44 C 0.3998(4) -0.2951(3) -0.01175(15) 0.0589(10) Uani 1.000000 . .
H84 H 0.3409(4) -0.2637(3) -0.02711(15) 0.0707(12) Uiso 1.000000 R .
C110 C 0.7593(4) 0.0076(3) 0.45855(16) 0.0569(10) Uani 1.000000 . .
H155 H 0.7010(4) -0.0452(3) 0.44175(16) 0.0683(12) Uiso 1.000000 R .
C221 C 0.2767(4) 0.4211(3) 0.57803(14) 0.0515(9) Uani 1.000000 . .
C217 C 0.0738(4) 0.4531(4) 0.58107(17) 0.0606(10) Uani 1.000000 . .
H257 H 0.0174(4) 0.4970(4) 0.57289(17) 0.0727(13) Uiso 1.000000 R .
C194 C 0.2479(4) 0.8194(4) 0.72247(14) 0.0527(9) Uani 1.000000 . .
C196 C 0.4350(4) 0.8863(3) 0.67674(14) 0.0509(9) Uani 1.000000 . .
C127 C 0.6015(4) 0.5594(4) 0.32921(15) 0.0583(10) Uani 1.000000 . .
C282 C 0.6899(3) 1.1682(3) 0.96849(15) 0.0522(9) Uani 1.000000 . .
C125 C 0.3784(4) 0.5239(4) 0.39231(15) 0.0605(11) Uani 1.000000 . .
C268 C 0.0819(4) 1.4306(5) 0.9005(2) 0.0748(13) Uani 1.000000 . .
H320 H 0.0016(4) 1.4294(5) 0.8949(2) 0.0897(16) Uiso 1.000000 R .
C183 C 0.6003(4) 0.5484(4) 0.66465(14) 0.0537(9) Uani 1.000000 . .
C46 C 0.2460(4) -0.4214(3) 0.03541(14) 0.0506(9) Uani 1.000000 . .
C47 C 0.2220(4) -0.5092(3) 0.06981(15) 0.0537(9) Uani 1.000000 . .
C32 C 0.6428(4) -0.4205(3) 0.17042(14) 0.0550(10) Uani 1.000000 . .
C19 C 0.4663(3) -0.0817(3) 0.16335(14) 0.0487(9) Uani 1.000000 . .
C45 C 0.3666(4) -0.3834(3) 0.02280(13) 0.0484(9) Uani 1.000000 . .
C197 C 0.5508(4) 0.9115(3) 0.69821(15) 0.0551(9) Uani 1.000000 . .
C22 C 0.2750(4) -0.0160(4) 0.21732(19) 0.0733(14) Uani 1.000000 . .
H67 H 0.3294(4) 0.0414(4) 0.20262(19) 0.0880(17) Uiso 1.000000 R .
C184 C 0.4717(4) 0.5442(3) 0.67594(13) 0.0510(9) Uani 1.000000 . .
H249 H 0.4614(4) 0.5326(3) 0.70952(13) 0.0612(11) Uiso 1.000000 R .
H250 H 0.4215(4) 0.4786(3) 0.65926(13) 0.0612(11) Uiso 1.000000 R .
C223 C 0.4298(4) 0.5628(3) 0.54017(13) 0.0499(9) Uani 1.000000 . .
C10 C 0.4308(4) -0.0345(3) 0.12217(16) 0.0561(10) Uani 1.000000 . .
C128 C 0.5632(4) 0.4626(3) 0.29800(14) 0.0532(9) Uani 1.000000 . .
C136 C 0.9297(4) 0.5668(4) 0.33611(18) 0.0655(11) Uani 1.000000 . .
H173 H 0.9845(4) 0.5263(4) 0.32435(18) 0.0786(13) Uiso 1.000000 R .
C7 C 0.1283(4) -0.1749(3) 0.08040(15) 0.0561(10) Uani 1.000000 . .
C105 C 0.4208(4) 0.0912(4) 0.47196(16) 0.0617(11) Uani 1.000000 . .
H154 H 0.4793(4) 0.1365(4) 0.49135(16) 0.0741(13) Uiso 1.000000 R .
C122 C 0.2083(5) 0.3716(5) 0.44130(19) 0.0776(14) Uani 1.000000 . .
H164 H 0.1517(5) 0.3191(5) 0.45723(19) 0.0931(17) Uiso 1.000000 R .
C315 C 0.8389(4) 1.5390(4) 0.83429(17) 0.0635(11) Uani 1.000000 . .
H352 H 0.8950(4) 1.4968(4) 0.82508(17) 0.0762(13) Uiso 1.000000 R .
C27 C 0.2124(4) -0.3371(5) 0.2344(2) 0.0770(14) Uani 1.000000 . .
H71 H 0.1554(4) -0.3940(5) 0.2480(2) 0.0924(17) Uiso 1.000000 R .
C117 C 0.6584(4) 0.2909(3) 0.43874(15) 0.0545(9) Uani 1.000000 . .
C269 C 0.1168(5) 1.3632(4) 0.9348(2) 0.0749(13) Uani 1.000000 . .
H321 H 0.0606(5) 1.3155(4) 0.9527(2) 0.0899(16) Uiso 1.000000 R .
C48 C 0.1021(4) -0.5451(4) 0.08700(17) 0.0655(11) Uani 1.000000 . .
H85 H 0.0433(4) -0.5064(4) 0.07631(17) 0.0786(14) Uiso 1.000000 R .
C2 C 0.0613(4) -0.2583(3) 0.04980(15) 0.0543(9) Uani 1.000000 . .
C207 C 0.2468(4) 0.8416(4) 0.59123(16) 0.0616(11) Uani 1.000000 . .
H236 H 0.2688(4) 0.7718(4) 0.60426(16) 0.0740(13) Uiso 1.000000 R .
H235 H 0.2771(4) 0.8523(4) 0.55969(16) 0.0740(13) Uiso 1.000000 R .
C309 C 0.4771(3) 1.4296(3) 0.79068(13) 0.0475(8) Uani 1.000000 . .
C96 C 0.7503(4) 0.1731(3) 0.32863(16) 0.0596(11) Uani 1.000000 . .
H148 H 0.7276(4) 0.2370(3) 0.34582(16) 0.0715(13) Uiso 1.000000 R .
H147 H 0.7194(4) 0.1736(3) 0.29639(16) 0.0715(13) Uiso 1.000000 R .
C187 C 0.2470(4) 0.5862(3) 0.69890(16) 0.0580(10) Uani 1.000000 . .
H248 H 0.2470(4) 0.5085(3) 0.69114(16) 0.0696(12) Uiso 1.000000 R .
C267 C 0.1640(4) 1.5004(4) 0.87410(16) 0.0645(11) Uani 1.000000 . .
H319 H 0.1388(4) 1.5474(4) 0.85108(16) 0.0774(13) Uiso 1.000000 R .
C303 C 0.6859(4) 1.4085(3) 0.78398(15) 0.0530(9) Uani 1.000000 . .
C276 C 0.7715(4) 1.3758(4) 0.97763(17) 0.0631(11) Uani 1.000000 . .
H326 H 0.8323(4) 1.4364(4) 0.98834(17) 0.0757(13) Uiso 1.000000 R .
C202 C 0.6394(4) 0.9956(4) 0.67691(18) 0.0624(11) Uani 1.000000 . .
C278 C 0.8759(4) 1.2316(4) 1.01374(17) 0.0667(12) Uani 1.000000 . .
H327 H 0.9348(4) 1.2919(4) 1.02612(17) 0.0800(14) Uiso 1.000000 R .
C120 C 0.4127(4) 0.4400(3) 0.42322(15) 0.0573(10) Uani 1.000000 . .
C296 C 0.8106(4) 1.1705(4) 0.83444(16) 0.0595(10) Uani 1.000000 . .
C35 C 0.8776(5) -0.4249(5) 0.1542(2) 0.0836(16) Uani 1.000000 . .
H77 H 0.9563(5) -0.4274(5) 0.1490(2) 0.1003(19) Uiso 1.000000 R .
C99 C 0.4954(4) -0.0198(4) 0.33743(16) 0.0638(11) Uani 1.000000 . .
H149 H 0.5126(4) -0.0460(4) 0.30791(16) 0.0766(13) Uiso 1.000000 R .
C43 C 0.5144(4) -0.2553(4) -0.02290(16) 0.0647(11) Uani 1.000000 . .
H83 H 0.5329(4) -0.1971(4) -0.04533(16) 0.0776(14) Uiso 1.000000 R .
C178 C 0.6309(4) 0.4799(4) 0.62864(15) 0.0576(10) Uani 1.000000 . .
C295 C 0.6765(4) 1.1532(4) 0.83734(16) 0.0585(10) Uani 1.000000 . .
H338 H 0.6556(4) 1.2229(4) 0.85059(16) 0.0702(12) Uiso 1.000000 R .
H337 H 0.6397(4) 1.1397(4) 0.80599(16) 0.0702(12) Uiso 1.000000 R .
C11 C 0.5089(5) 0.0417(4) 0.09561(18) 0.0705(13) Uani 1.000000 . .
H61 H 0.4816(5) 0.0710(4) 0.06782(18) 0.0846(15) Uiso 1.000000 R .
C116 C 0.7552(4) 0.3691(4) 0.4616(2) 0.0696(12) Uani 1.000000 . .
H160 H 0.7571(4) 0.4493(4) 0.4614(2) 0.0835(15) Uiso 1.000000 R .
C31 C 0.5177(4) -0.4198(3) 0.18372(16) 0.0601(11) Uani 1.000000 . .
H73 H 0.5123(4) -0.4247(3) 0.21774(16) 0.0721(13) Uiso 1.000000 R .
H74 H 0.4648(4) -0.4879(3) 0.16981(16) 0.0721(13) Uiso 1.000000 R .
C95 C 0.8826(4) 0.1900(3) 0.32898(14) 0.0540(9) Uani 1.000000 . .
C17 C 0.6309(4) -0.0828(4) 0.22210(17) 0.0682(12) Uani 1.000000 . .
H66 H 0.5807(4) -0.1362(4) 0.24026(17) 0.0819(15) Uiso 1.000000 R .
C301 C 0.8726(4) 1.2482(4) 0.80182(16) 0.0592(10) Uani 1.000000 . .
C292 C 0.4329(5) 0.9600(4) 0.85813(18) 0.0694(12) Uani 1.000000 . .
H336 H 0.4503(5) 0.9233(4) 0.83078(18) 0.0832(15) Uiso 1.000000 R .
C113 C 0.9389(4) 0.1617(5) 0.50801(19) 0.0750(13) Uani 1.000000 . .
H158 H 0.9999(4) 0.2121(5) 0.52442(19) 0.0900(16) Uiso 1.000000 R .
C34 C 0.8496(5) -0.3498(5) 0.1877(2) 0.0793(15) Uani 1.000000 . .
H76 H 0.9095(5) -0.2995(5) 0.2048(2) 0.0952(18) Uiso 1.000000 R .
C180 C 0.8378(4) 0.5538(5) 0.65083(19) 0.0802(15) Uani 1.000000 . .
H253 H 0.9175(4) 0.5547(5) 0.64617(19) 0.0962(18) Uiso 1.000000 R .
C121 C 0.3240(5) 0.3655(4) 0.44677(18) 0.0706(13) Uani 1.000000 . .
H163 H 0.3450(5) 0.3097(4) 0.46692(18) 0.0847(16) Uiso 1.000000 R .
C28 C 0.3027(4) -0.3709(4) 0.21164(19) 0.0707(13) Uani 1.000000 . .
H72 H 0.3073(4) -0.4497(4) 0.21025(19) 0.0849(15) Uiso 1.000000 R .
C8 C 0.2639(4) -0.1563(4) 0.08226(17) 0.0625(11) Uani 1.000000 . .
H60 H 0.2935(4) -0.1492(4) 0.05055(17) 0.0749(13) Uiso 1.000000 R .
H59 H 0.2887(4) -0.2228(4) 0.09707(17) 0.0749(13) Uiso 1.000000 R .
C114 C 0.8467(4) 0.2079(4) 0.48312(17) 0.0606(10) Uani 1.000000 . .
C112 C 0.9357(4) 0.0456(5) 0.50729(19) 0.0740(13) Uani 1.000000 . .
H157 H 0.9941(4) 0.0164(5) 0.52400(19) 0.0888(16) Uiso 1.000000 R .
C4 C -0.1177(4) -0.2039(4) 0.0769(2) 0.0718(13) Uani 1.000000 . .
H56 H -0.1998(4) -0.2132(4) 0.0751(2) 0.0862(15) Uiso 1.000000 R .
C275 C 0.6763(4) 1.4022(3) 0.95356(18) 0.0608(11) Uani 1.000000 . .
H325 H 0.6723(4) 1.4799(3) 0.94778(18) 0.0730(13) Uiso 1.000000 R .
C23 C 0.1853(5) 0.0154(5) 0.2416(2) 0.0924(19) Uani 1.000000 . .
H68 H 0.1786(5) 0.0936(5) 0.2427(2) 0.111(2) Uiso 1.000000 R .
C226 C 0.4933(4) 0.7688(4) 0.48722(18) 0.0693(12) Uani 1.000000 . .
H263 H 0.5149(4) 0.8371(4) 0.47004(18) 0.0832(15) Uiso 1.000000 R .
C90 C 0.9501(4) 0.2747(3) 0.30005(15) 0.0549(10) Uani 1.000000 . .
C14 C 0.7841(4) 0.0733(4) 0.1693(2) 0.0738(14) Uani 1.000000 . U
H63 H 0.8364(4) 0.1250(4) 0.1512(2) 0.0885(17) Uiso 1.000000 R .
C15 C 0.8227(4) 0.0360(5) 0.2112(2) 0.0862(16) Uani 1.000000 . U
H64 H 0.9005(4) 0.0632(5) 0.2221(2) 0.103(2) Uiso 1.000000 R .
C36 C 0.7894(4) -0.4951(5) 0.12888(19) 0.0743(13) Uani 1.000000 . .
H78 H 0.8093(4) -0.5452(5) 0.10622(19) 0.0891(16) Uiso 1.000000 R .
C12 C 0.6239(4) 0.0747(4) 0.1091(2) 0.0714(13) Uani 1.000000 . .
H62 H 0.6762(4) 0.1235(4) 0.0901(2) 0.0856(16) Uiso 1.000000 R .
C26 C 0.2029(4) -0.2194(5) 0.23787(16) 0.0685(13) Uani 1.000000 . .
C272 C 0.4480(4) 1.4398(3) 0.93068(15) 0.0531(9) Uani 1.000000 . .
H324 H 0.4585(4) 1.4467(3) 0.96474(15) 0.0637(11) Uiso 1.000000 R .
H323 H 0.4977(4) 1.5077(3) 0.91693(15) 0.0637(11) Uiso 1.000000 R .
C13 C 0.6658(4) 0.0346(3) 0.15276(18) 0.0602(11) Uani 1.000000 . .
C132 C 0.6020(4) 0.3165(3) 0.24118(16) 0.0626(11) Uani 1.000000 . .
H172 H 0.6551(4) 0.2830(3) 0.22445(16) 0.0751(14) Uiso 1.000000 R .
C42 C 0.6040(4) -0.3011(4) -0.00098(18) 0.0721(13) Uani 1.000000 . .
H82 H 0.6825(4) -0.2722(4) -0.00817(18) 0.0865(16) Uiso 1.000000 R .
C123 C 0.1730(4) 0.4532(5) 0.41290(19) 0.0773(14) Uani 1.000000 . .
H165 H 0.0938(4) 0.4591(5) 0.41009(19) 0.0927(17) Uiso 1.000000 R .
C198 C 0.5792(4) 0.8609(4) 0.74104(18) 0.0672(12) Uani 1.000000 . .
H242 H 0.5218(4) 0.8060(4) 0.75547(18) 0.0806(14) Uiso 1.000000 R .
C287 C 0.2422(5) 1.0848(5) 1.0009(2) 0.0935(19) Uani 1.000000 . .
H332 H 0.2247(5) 1.1174(5) 1.0292(2) 0.112(2) Uiso 1.000000 R .
C100 C 0.3840(4) -0.0491(4) 0.3525(2) 0.0710(13) Uani 1.000000 . .
H150 H 0.3247(4) -0.0929(4) 0.3330(2) 0.0853(15) Uiso 1.000000 R .
C304 C 0.5642(4) 1.3729(3) 0.77004(14) 0.0539(10) Uani 1.000000 . .
C115 C 0.8449(4) 0.3280(4) 0.4838(2) 0.0765(14) Uani 1.000000 . .
H159 H 0.9057(4) 0.3801(4) 0.4996(2) 0.0918(16) Uiso 1.000000 R .
C190 C 0.0653(4) 0.7562(5) 0.76522(18) 0.0738(13) Uani 1.000000 . .
H246 H 0.0048(4) 0.6969(5) 0.77517(18) 0.0885(16) Uiso 1.000000 R .
C104 C 0.3068(5) 0.0548(4) 0.4879(2) 0.0775(15) Uani 1.000000 . .
H153 H 0.2890(5) 0.0783(4) 0.5178(2) 0.0930(18) Uiso 1.000000 R .
C140 C 0.7236(4) 0.5953(4) 0.34003(15) 0.0584(10) Uani 1.000000 . .
C213 C 0.0433(4) 0.7507(4) 0.55594(16) 0.0584(10) Uani 1.000000 D .
C111 C 0.8465(4) -0.0326(4) 0.48194(18) 0.0698(12) Uani 1.000000 . .
H156 H 0.8475(4) -0.1123(4) 0.48128(18) 0.0837(15) Uiso 1.000000 R .
C52 C 0.3120(4) -0.5685(4) 0.08759(15) 0.0584(10) Uani 1.000000 . .
C281 C 0.7001(4) 1.0513(4) 0.97725(18) 0.0673(12) Uani 1.000000 . .
H330 H 0.6430(4) 0.9895(4) 0.96490(18) 0.0808(14) Uiso 1.000000 R .
C33 C 0.7320(5) -0.3496(4) 0.19580(18) 0.0732(14) Uani 1.000000 . .
H75 H 0.7133(5) -0.3002(4) 0.21900(18) 0.0879(16) Uiso 1.000000 R .
C286 C 0.3536(4) 1.1191(4) 0.98203(18) 0.0660(12) Uani 1.000000 . .
H331 H 0.4105(4) 1.1756(4) 0.99772(18) 0.0792(14) Uiso 1.000000 R .
C91 C 1.0729(4) 0.2909(4) 0.30290(17) 0.0650(11) Uani 1.000000 . .
H143 H 1.1176(4) 0.3477(4) 0.28431(17) 0.0780(14) Uiso 1.000000 R .
C3 C -0.0616(4) -0.2701(4) 0.04917(17) 0.0627(11) Uani 1.000000 . .
H55 H -0.1074(4) -0.3257(4) 0.02893(17) 0.0753(13) Uiso 1.000000 R .
C193 C 0.2462(5) 0.9362(4) 0.73639(18) 0.0719(13) Uani 1.000000 . .
H243 H 0.3055(5) 0.9972(4) 0.72679(18) 0.0863(15) Uiso 1.000000 R .
C102 C 0.2433(4) -0.0482(4) 0.4166(2) 0.0778(16) Uani 1.000000 . .
H151 H 0.1832(4) -0.0948(4) 0.3984(2) 0.0933(19) Uiso 1.000000 R .
C200 C 0.7781(5) 0.9730(5) 0.7401(3) 0.0906(19) Uani 1.000000 . .
H240 H 0.8536(5) 0.9925(5) 0.7543(3) 0.109(2) Uiso 1.000000 R .
C305 C 0.5244(4) 1.2801(4) 0.73666(16) 0.0627(11) Uani 1.000000 . .
H345 H 0.5792(4) 1.2427(4) 0.72301(16) 0.0752(13) Uiso 1.000000 R .
C37 C 0.6695(4) -0.4956(4) 0.13532(15) 0.0601(10) Uani 1.000000 . .
C208 C 0.1129(4) 0.8267(4) 0.58897(16) 0.0600(11) Uani 1.000000 . .
C291 C 0.3244(5) 0.9328(4) 0.8746(2) 0.0805(16) Uani 1.000000 . .
H335 H 0.2670(5) 0.8788(4) 0.8579(2) 0.0966(19) Uiso 1.000000 R .
C182 C 0.6849(4) 0.6180(4) 0.69185(17) 0.0656(11) Uani 1.000000 . .
H251 H 0.6625(4) 0.6644(4) 0.71535(17) 0.0787(14) Uiso 1.000000 R .
C307 C 0.3216(4) 1.2953(4) 0.74665(17) 0.0678(12) Uani 1.000000 . .
H347 H 0.2415(4) 1.2670(4) 0.73962(17) 0.0814(14) Uiso 1.000000 R .
C306 C 0.4073(5) 1.2458(4) 0.72451(18) 0.0703(13) Uani 1.000000 . .
H346 H 0.3836(5) 1.1886(4) 0.70118(18) 0.0844(15) Uiso 1.000000 R .
C225 C 0.5811(4) 0.7121(4) 0.5050(2) 0.0712(13) Uani 1.000000 . .
H262 H 0.6603(4) 0.7428(4) 0.4994(2) 0.0854(15) Uiso 1.000000 R .
C179 C 0.7515(4) 0.4831(5) 0.62258(17) 0.0731(14) Uani 1.000000 . .
H254 H 0.7742(4) 0.4368(5) 0.59913(17) 0.0877(17) Uiso 1.000000 R .
C103 C 0.2200(4) -0.0152(4) 0.4605(2) 0.0828(17) Uani 1.000000 . .
H152 H 0.1446(4) -0.0401(4) 0.4721(2) 0.099(2) Uiso 1.000000 R .
C289 C 0.1821(4) 0.9513(5) 0.9359(3) 0.0887(19) Uani 1.000000 . .
H334 H 0.1241(4) 0.8953(5) 0.9205(3) 0.106(2) Uiso 1.000000 R .
C297 C 0.8718(5) 1.1076(4) 0.86331(18) 0.0724(13) Uani 1.000000 . .
H339 H 0.8310(5) 1.0560(4) 0.88486(18) 0.0869(15) Uiso 1.000000 R .
C40 C 0.4575(4) -0.4352(3) 0.04406(15) 0.0546(9) Uani 1.000000 . .
C131 C 0.4857(5) 0.2775(4) 0.23275(19) 0.0783(15) Uani 1.000000 . .
H171 H 0.4598(5) 0.2169(4) 0.21103(19) 0.0940(18) Uiso 1.000000 R .
C203 C 0.6133(5) 1.0492(4) 0.6350(2) 0.0781(15) Uani 1.000000 . .
H238 H 0.6724(5) 1.1009(4) 0.6200(2) 0.0937(18) Uiso 1.000000 R .
C308 C 0.3553(4) 1.3840(4) 0.77811(15) 0.0579(10) Uani 1.000000 . .
H348 H 0.2973(4) 1.4165(4) 0.79211(15) 0.0695(12) Uiso 1.000000 R .
C204 C 0.5002(5) 1.0251(4) 0.61615(18) 0.0748(14) Uani 1.000000 . .
H237 H 0.4825(5) 1.0621(4) 0.58862(18) 0.0898(17) Uiso 1.000000 R .
C212 C -0.0806(4) 0.7383(4) 0.5570(2) 0.0732(14) Uani 1.000000 . .
H231 H -0.1278(4) 0.6866(4) 0.5357(2) 0.0878(16) Uiso 1.000000 R .
C199 C 0.6902(5) 0.8918(5) 0.7615(2) 0.0805(15) Uani 1.000000 . .
H241 H 0.7074(5) 0.8585(5) 0.7900(2) 0.0966(18) Uiso 1.000000 R .
C218 C 0.0426(4) 0.3579(4) 0.60887(19) 0.0740(14) Uani 1.000000 . .
H258 H -0.0334(4) 0.3390(4) 0.62045(19) 0.0888(16) Uiso 1.000000 R .
C6 C 0.0754(4) -0.1055(4) 0.10890(16) 0.0632(11) Uani 1.000000 . .
H58 H 0.1210(4) -0.0484(4) 0.12860(16) 0.0758(13) Uiso 1.000000 R .
C181 C 0.8064(5) 0.6217(5) 0.6853(2) 0.0826(15) Uani 1.000000 . .
H252 H 0.8640(5) 0.6699(5) 0.7042(2) 0.0992(18) Uiso 1.000000 R .
C5 C -0.0510(4) -0.1234(4) 0.10740(19) 0.0731(13) Uani 1.000000 . .
H57 H -0.0885(4) -0.0798(4) 0.12738(19) 0.0877(16) Uiso 1.000000 R .
C124 C 0.2598(4) 0.5274(5) 0.38820(18) 0.0740(13) Uani 1.000000 . .
H166 H 0.2365(4) 0.5819(5) 0.36799(18) 0.0887(16) Uiso 1.000000 R .
C94 C 0.9405(5) 0.1250(4) 0.35899(17) 0.0697(13) Uani 1.000000 . .
H146 H 0.8972(5) 0.0693(4) 0.37840(17) 0.0836(15) Uiso 1.000000 R .
C41 C 0.5776(4) -0.3880(4) 0.03090(16) 0.0625(11) Uani 1.000000 . .
H81 H 0.6390(4) -0.4182(4) 0.04481(16) 0.0750(13) Uiso 1.000000 R .
C16 C 0.7456(5) -0.0427(5) 0.2377(2) 0.0843(16) Uani 1.000000 . .
H65 H 0.7720(5) -0.0684(5) 0.2664(2) 0.1012(19) Uiso 1.000000 R .
C279 C 0.8835(4) 1.1176(5) 1.02210(19) 0.0779(15) Uani 1.000000 . .
H328 H 0.9475(4) 1.1003(5) 1.03957(19) 0.0935(18) Uiso 1.000000 R .
C300 C 0.9957(4) 1.2593(4) 0.79982(19) 0.0717(13) Uani 1.000000 . .
H342 H 1.0370(4) 1.3103(4) 0.77820(19) 0.0861(15) Uiso 1.000000 R .
C129 C 0.4384(4) 0.4174(4) 0.28743(17) 0.0659(12) Uani 1.000000 . .
H169 H 0.3822(4) 0.4509(4) 0.30222(17) 0.0790(14) Uiso 1.000000 R .
C92 C 1.1307(4) 0.2253(4) 0.33247(19) 0.0730(13) Uani 1.000000 . .
H144 H 1.2130(4) 0.2367(4) 0.33360(19) 0.0876(15) Uiso 1.000000 R .
C288 C 0.1569(5) 1.0001(5) 0.9768(3) 0.098(2) Uani 1.000000 . .
H333 H 0.0819(5) 0.9773(5) 0.9890(3) 0.118(3) Uiso 1.000000 R .
C312 C 0.6763(4) 1.6634(4) 0.86414(18) 0.0661(12) Uani 1.000000 . .
H349 H 0.6230(4) 1.7071(4) 0.87478(18) 0.0794(14) Uiso 1.000000 R .
C211 C -0.1348(5) 0.7996(5) 0.5882(2) 0.0900(17) Uani 1.000000 . .
H232 H -0.2168(5) 0.7909(5) 0.5877(2) 0.108(2) Uiso 1.000000 R .
C314 C 0.8737(5) 1.6314(5) 0.8635(2) 0.0787(14) Uani 1.000000 . .
H351 H 0.9526(5) 1.6524(5) 0.8738(2) 0.0944(17) Uiso 1.000000 R .
C224 C 0.5518(4) 0.6120(4) 0.53073(15) 0.0589(10) Uani 1.000000 . .
H261 H 0.6113(4) 0.5752(4) 0.54224(15) 0.0707(12) Uiso 1.000000 R .
C220 C 0.2384(4) 0.3178(4) 0.60554(17) 0.0679(12) Uani 1.000000 . .
H260 H 0.2920(4) 0.2705(4) 0.61352(17) 0.0815(15) Uiso 1.000000 R .
C137 C 0.9671(5) 0.6548(5) 0.3675(2) 0.0795(14) Uani 1.000000 . .
H174 H 1.0463(5) 0.6716(5) 0.3778(2) 0.0954(17) Uiso 1.000000 R .
C298 C 0.9956(5) 1.1202(5) 0.8608(2) 0.0852(16) Uani 1.000000 . .
H340 H 1.0364(5) 1.0771(5) 0.8804(2) 0.102(2) Uiso 1.000000 R .
C313 C 0.7919(4) 1.6958(4) 0.8784(2) 0.0730(13) Uani 1.000000 . .
H350 H 0.8165(4) 1.7609(4) 0.8981(2) 0.0876(16) Uiso 1.000000 R .
C299 C 1.0561(5) 1.1975(4) 0.8287(2) 0.0797(15) Uani 1.000000 . .
H341 H 1.1379(5) 1.2069(4) 0.8269(2) 0.0957(18) Uiso 1.000000 R .
C219 C 0.1259(5) 0.2884(4) 0.61996(19) 0.0747(14) Uani 1.000000 . .
H259 H 0.1032(5) 0.2209(4) 0.63755(19) 0.0896(16) Uiso 1.000000 R .
C119 C 0.5402(4) 0.4364(3) 0.43346(15) 0.0603(11) Uani 1.000000 . .
H162 H 0.5906(4) 0.5001(3) 0.41743(15) 0.0724(13) Uiso 1.000000 R .
H161 H 0.5579(4) 0.4462(3) 0.46711(15) 0.0724(13) Uiso 1.000000 R .
C280 C 0.7953(5) 1.0290(5) 1.0043(2) 0.0851(17) Uani 1.000000 . .
H329 H 0.7997(5) 0.9517(5) 1.0106(2) 0.102(2) Uiso 1.000000 R .
C201 C 0.7551(4) 1.0234(4) 0.6992(2) 0.0783(15) Uani 1.000000 . .
H239 H 0.8149(4) 1.0767(4) 0.6853(2) 0.0940(18) Uiso 1.000000 R .
C25 C 0.1118(4) -0.1813(5) 0.26272(19) 0.0813(16) Uani 1.000000 . .
H70 H 0.0565(4) -0.2367(5) 0.27796(19) 0.0975(19) Uiso 1.000000 R .
C209 C 0.0599(5) 0.8879(5) 0.62097(18) 0.0822(16) Uani 1.000000 . .
H234 H 0.1057(5) 0.9384(5) 0.64304(18) 0.0986(19) Uiso 1.000000 R .
C130 C 0.4020(4) 0.3278(5) 0.25656(19) 0.0769(15) Uani 1.000000 . .
H170 H 0.3214(4) 0.2989(5) 0.25095(19) 0.0923(17) Uiso 1.000000 R .
C24 C 0.1030(4) -0.0696(6) 0.2649(2) 0.096(2) Uani 1.000000 . .
H69 H 0.0429(4) -0.0476(6) 0.2817(2) 0.115(3) Uiso 1.000000 R .
C191 C 0.0679(5) 0.8714(5) 0.7781(2) 0.0860(17) Uani 1.000000 . .
H245 H 0.0086(5) 0.8895(5) 0.7966(2) 0.103(2) Uiso 1.000000 R .
C93 C 1.0641(5) 0.1431(5) 0.36006(19) 0.0768(14) Uani 1.000000 . .
H145 H 1.1020(5) 0.0982(5) 0.38005(19) 0.0922(17) Uiso 1.000000 R .
C50 C 0.1626(5) -0.6949(5) 0.1335(2) 0.0909(18) Uani 1.000000 . .
H87 H 0.1419(5) -0.7585(5) 0.1533(2) 0.109(2) Uiso 1.000000 R .
C139 C 0.7725(5) 0.6932(5) 0.3717(2) 0.0873(17) Uani 1.000000 . .
H176 H 0.7217(5) 0.7383(5) 0.3834(2) 0.105(2) Uiso 1.000000 R .
C49 C 0.0750(5) -0.6322(5) 0.1177(2) 0.0845(16) Uani 1.000000 . .
H86 H -0.0014(5) -0.6519(5) 0.1288(2) 0.1014(19) Uiso 1.000000 R .
C192 C 0.1584(5) 0.9600(5) 0.7637(2) 0.0891(17) Uani 1.000000 . .
H244 H 0.1594(5) 1.0370(5) 0.7728(2) 0.107(2) Uiso 1.000000 R .
C51 C 0.2759(5) -0.6627(4) 0.1198(2) 0.0827(16) Uani 1.000000 . .
H88 H 0.3323(5) -0.7030(4) 0.1317(2) 0.0992(19) Uiso 1.000000 R .
C138 C 0.8890(5) 0.7211(5) 0.3847(2) 0.0909(18) Uani 1.000000 . .
H175 H 0.9169(5) 0.7842(5) 0.4051(2) 0.109(2) Uiso 1.000000 R .
C210 C -0.0663(5) 0.8724(6) 0.6196(2) 0.096(2) Uani 1.000000 . .
H233 H -0.1022(5) 0.9139(6) 0.6409(2) 0.115(3) Uiso 1.000000 R .
H344 H 0.754(4) 1.262(3) 0.7185(12) 0.0734(4) Uiso 1.000000 DR .
H343 H 0.927(2) 1.407(4) 0.7491(16) 0.0734(4) Uiso 1.000000 DR .

loop_
_atom_site_aniso_label
_atom_site_aniso_U_11
_atom_site_aniso_U_22
_atom_site_aniso_U_33
_atom_site_aniso_U_12
_atom_site_aniso_U_13
_atom_site_aniso_U_23
Si21 0.0586(6) 0.0432(5) 0.0579(6) 0.0055(5) -0.0084(5) 0.0053(5)
Si26 0.0637(7) 0.0513(6) 0.0557(6) 0.0209(5) 0.0048(5) 0.0079(5)
Si89 0.0658(7) 0.0439(5) 0.0494(6) 0.0031(5) 0.0121(5) 0.0038(4)
Si17 0.0796(8) 0.0515(6) 0.0571(7) 0.0299(6) 0.0033(6) 0.0000(5)
Si1 0.0617(7) 0.0484(6) 0.0556(6) 0.0090(5) -0.0070(5) -0.0071(5)
Si38 0.0722(8) 0.0588(7) 0.0594(7) 0.0187(6) -0.0047(6) -0.0040(5)
Si30 0.0703(7) 0.0603(7) 0.0584(7) 0.0238(6) 0.0169(6) 0.0093(5)
Si12 0.0812(9) 0.0642(7) 0.0654(7) 0.0321(6) 0.0100(6) 0.0171(6)
O273 0.0529(15) 0.0376(12) 0.0571(15) 0.0087(11) -0.0087(12) -0.0058(11)
O97 0.0744(19) 0.0457(14) 0.0654(18) 0.0189(13) 0.0264(15) 0.0123(13)
O206 0.086(2) 0.0457(15) 0.073(2) 0.0279(15) -0.0143(17) -0.0109(14)
O9 0.0683(19) 0.0468(15) 0.0716(19) 0.0129(13) -0.0010(15) -0.0119(14)
O294 0.085(2) 0.0497(16) 0.0698(19) 0.0240(15) 0.0123(17) 0.0100(14)
O30 0.0674(18) 0.0517(16) 0.0587(17) 0.0068(13) 0.0122(14) 0.0128(13)
O185 0.0759(19) 0.0461(14) 0.0556(16) 0.0203(13) 0.0150(14) 0.0076(12)
O118 0.074(2) 0.0444(15) 0.076(2) 0.0196(14) -0.0074(16) -0.0130(14)
C271 0.059(2) 0.0400(18) 0.054(2) 0.0103(16) 0.0030(18) -0.0119(16)
C283 0.0484(19) 0.0449(19) 0.0415(18) 0.0056(15) 0.0036(15) 0.0063(15)
C284 0.052(2) 0.0366(17) 0.051(2) 0.0075(15) -0.0083(17) 0.0068(15)
C135 0.071(3) 0.047(2) 0.044(2) 0.0125(18) 0.0025(19) 0.0070(16)
C134 0.061(2) 0.0404(18) 0.048(2) 0.0032(17) 0.0061(18) 0.0069(16)
C106 0.051(2) 0.0397(18) 0.057(2) 0.0107(15) 0.0050(17) 0.0146(16)
C109 0.050(2) 0.047(2) 0.054(2) 0.0067(16) 0.0104(17) 0.0073(17)
C29 0.060(2) 0.050(2) 0.048(2) -0.0056(18) -0.0026(19) 0.0007(17)
C285 0.051(2) 0.047(2) 0.063(2) 0.0091(17) -0.0056(19) 0.0176(18)
C107 0.0472(19) 0.0362(16) 0.049(2) 0.0090(14) 0.0038(16) 0.0069(14)
C311 0.056(2) 0.0411(19) 0.052(2) 0.0080(16) 0.0066(18) 0.0033(16)
C222 0.079(3) 0.044(2) 0.047(2) 0.0266(19) 0.001(2) 0.0004(16)
C18 0.052(2) 0.048(2) 0.054(2) 0.0058(16) 0.0077(18) -0.0184(17)
C188 0.047(2) 0.065(3) 0.065(3) 0.0001(19) 0.0014(19) 0.004(2)
C195 0.056(2) 0.0451(19) 0.048(2) 0.0117(16) -0.0007(17) -0.0015(16)
C20 0.046(2) 0.052(2) 0.048(2) -0.0065(16) 0.0053(17) -0.0073(16)
C98 0.064(2) 0.0409(19) 0.053(2) 0.0145(17) 0.0026(19) 0.0060(16)
C316 0.057(2) 0.047(2) 0.060(2) 0.0118(18) 0.0100(19) 0.0106(18)
C310 0.056(2) 0.046(2) 0.049(2) 0.0143(17) 0.0086(17) 0.0105(16)
C270 0.080(3) 0.059(2) 0.058(3) 0.015(2) 0.008(2) 0.003(2)
C186 0.056(2) 0.050(2) 0.047(2) 0.0135(17) 0.0023(18) -0.0003(16)
C266 0.056(2) 0.052(2) 0.048(2) 0.0205(17) 0.0031(17) -0.0067(17)
C227 0.074(3) 0.048(2) 0.053(2) 0.014(2) 0.003(2) 0.0101(18)
C101 0.050(2) 0.044(2) 0.076(3) 0.0123(17) -0.004(2) 0.0156(19)
C133 0.069(3) 0.044(2) 0.049(2) 0.0044(18) 0.0070(19) 0.0123(17)
C228 0.066(2) 0.0354(17) 0.0444(19) 0.0094(16) -0.0014(18) -0.0015(15)
C277 0.0427(19) 0.069(3) 0.048(2) 0.0043(18) 0.0072(16) 0.0017(18)
C205 0.072(3) 0.0374(18) 0.059(2) 0.0158(18) -0.005(2) -0.0083(17)
C21 0.046(2) 0.074(3) 0.047(2) -0.0120(19) 0.0031(17) -0.0154(19)
C39 0.061(2) 0.052(2) 0.050(2) 0.0079(19) -0.0037(19) -0.0011(18)
C189 0.051(2) 0.071(3) 0.049(2) 0.0166(19) -0.0035(18) 0.0005(19)
C274 0.052(2) 0.0448(19) 0.049(2) 0.0094(16) 0.0035(17) -0.0005(16)
C108 0.051(2) 0.0391(18) 0.052(2) 0.0050(15) 0.0070(17) 0.0036(15)
C293 0.065(3) 0.041(2) 0.061(2) 0.0144(18) -0.008(2) 0.0090(18)
C215 0.066(2) 0.0361(18) 0.046(2) 0.0137(16) 0.0012(18) 0.0033(15)
C216 0.061(2) 0.045(2) 0.048(2) 0.0101(17) -0.0014(18) 0.0014(16)
C290 0.052(2) 0.050(2) 0.101(4) 0.0036(19) -0.020(2) 0.029(2)
C44 0.074(3) 0.048(2) 0.051(2) 0.006(2) -0.002(2) -0.0055(18)
C110 0.057(2) 0.048(2) 0.067(3) 0.0105(18) 0.010(2) 0.0118(19)
C221 0.070(3) 0.0391(18) 0.045(2) 0.0099(17) 0.0006(18) 0.0004(15)
C217 0.062(3) 0.050(2) 0.068(3) 0.0082(19) -0.001(2) 0.003(2)
C194 0.056(2) 0.057(2) 0.045(2) 0.0131(18) -0.0049(17) -0.0038(17)
C196 0.059(2) 0.047(2) 0.047(2) 0.0123(17) -0.0010(17) -0.0047(16)
C127 0.073(3) 0.055(2) 0.051(2) 0.022(2) 0.007(2) 0.0142(18)
C282 0.051(2) 0.054(2) 0.054(2) 0.0134(17) 0.0084(18) 0.0092(17)
C125 0.077(3) 0.062(2) 0.050(2) 0.030(2) 0.003(2) 0.0009(19)
C268 0.059(3) 0.083(3) 0.084(3) 0.018(2) 0.009(3) -0.010(3)
C183 0.062(2) 0.057(2) 0.044(2) 0.0170(19) 0.0047(18) 0.0087(17)
C46 0.058(2) 0.0426(19) 0.050(2) 0.0063(16) -0.0019(18) -0.0059(16)
C47 0.061(2) 0.048(2) 0.052(2) 0.0101(18) -0.0039(19) -0.0045(17)
C32 0.063(2) 0.053(2) 0.046(2) 0.0065(18) -0.0089(18) 0.0083(17)
C19 0.051(2) 0.0414(18) 0.050(2) -0.0010(15) 0.0098(17) -0.0107(16)
C45 0.063(2) 0.0376(18) 0.0430(19) 0.0074(16) -0.0080(17) -0.0121(15)
C197 0.063(2) 0.046(2) 0.056(2) 0.0095(18) 0.0075(19) -0.0085(17)
C22 0.059(3) 0.071(3) 0.081(3) -0.009(2) 0.016(2) -0.033(3)
C184 0.066(2) 0.050(2) 0.0416(19) 0.0212(18) 0.0140(18) 0.0086(16)
C223 0.065(2) 0.0410(18) 0.043(2) 0.0091(17) 0.0055(18) -0.0046(15)
C10 0.059(2) 0.0405(19) 0.068(3) 0.0075(17) 0.011(2) -0.0091(18)
C128 0.062(2) 0.051(2) 0.047(2) 0.0102(18) 0.0085(18) 0.0141(17)
C136 0.070(3) 0.059(2) 0.067(3) 0.011(2) 0.000(2) -0.002(2)
C7 0.066(2) 0.045(2) 0.057(2) 0.0112(18) 0.004(2) 0.0060(17)
C105 0.070(3) 0.059(2) 0.060(3) 0.018(2) 0.018(2) 0.012(2)
C122 0.085(4) 0.075(3) 0.071(3) 0.010(3) 0.017(3) -0.006(3)
C315 0.059(3) 0.065(3) 0.067(3) 0.012(2) 0.005(2) 0.005(2)
C27 0.055(3) 0.083(3) 0.083(3) -0.014(2) 0.004(2) 0.019(3)
C117 0.066(2) 0.044(2) 0.053(2) 0.0098(18) 0.0019(19) -0.0000(17)
C269 0.075(3) 0.073(3) 0.077(3) 0.015(3) 0.020(3) -0.007(3)
C48 0.057(2) 0.071(3) 0.064(3) 0.001(2) -0.001(2) 0.004(2)
C2 0.058(2) 0.050(2) 0.055(2) 0.0139(18) -0.0088(19) 0.0041(18)
C207 0.078(3) 0.052(2) 0.058(2) 0.023(2) 0.003(2) -0.0010(19)
C309 0.058(2) 0.0408(18) 0.0435(19) 0.0079(16) 0.0067(17) 0.0081(15)
C96 0.075(3) 0.051(2) 0.057(2) 0.023(2) 0.013(2) 0.0107(19)
C187 0.064(2) 0.045(2) 0.064(3) 0.0077(18) 0.004(2) -0.0004(18)
C267 0.068(3) 0.078(3) 0.052(2) 0.027(2) 0.004(2) -0.001(2)
C303 0.063(2) 0.043(2) 0.054(2) 0.0120(17) 0.0128(19) 0.0101(17)
C276 0.047(2) 0.060(3) 0.076(3) -0.0034(18) 0.004(2) -0.005(2)
C202 0.059(2) 0.049(2) 0.076(3) 0.0035(18) 0.007(2) -0.016(2)
C278 0.051(2) 0.087(3) 0.062(3) 0.013(2) 0.007(2) 0.006(2)
C120 0.079(3) 0.049(2) 0.048(2) 0.023(2) 0.002(2) -0.0069(17)
C296 0.072(3) 0.053(2) 0.059(2) 0.026(2) 0.003(2) -0.0027(19)
C35 0.066(3) 0.099(4) 0.083(4) 0.013(3) -0.005(3) 0.018(3)
C99 0.085(3) 0.052(2) 0.055(2) 0.016(2) -0.001(2) -0.0071(19)
C43 0.076(3) 0.054(2) 0.057(3) -0.004(2) 0.003(2) -0.0016(19)
C178 0.067(3) 0.065(2) 0.049(2) 0.030(2) 0.0104(19) 0.0140(19)
C295 0.072(3) 0.053(2) 0.054(2) 0.022(2) 0.002(2) 0.0087(18)
C11 0.094(4) 0.051(2) 0.070(3) 0.019(2) 0.020(3) 0.010(2)
C116 0.070(3) 0.042(2) 0.094(4) 0.004(2) 0.001(3) -0.006(2)
C31 0.079(3) 0.043(2) 0.057(2) 0.0097(19) 0.005(2) 0.0116(18)
C95 0.067(3) 0.051(2) 0.047(2) 0.0179(19) 0.0118(19) -0.0019(17)
C17 0.066(3) 0.074(3) 0.059(3) 0.001(2) 0.010(2) -0.017(2)
C301 0.065(3) 0.053(2) 0.065(3) 0.0227(19) 0.004(2) -0.0048(19)
C292 0.090(4) 0.048(2) 0.068(3) 0.013(2) -0.009(3) -0.002(2)
C113 0.064(3) 0.088(4) 0.072(3) 0.014(3) -0.008(2) 0.004(3)
C34 0.070(3) 0.082(4) 0.077(3) -0.003(3) -0.018(3) 0.016(3)
C180 0.061(3) 0.115(4) 0.068(3) 0.027(3) -0.002(2) 0.019(3)
C121 0.101(4) 0.050(2) 0.062(3) 0.019(2) 0.008(3) 0.001(2)
C28 0.054(2) 0.066(3) 0.086(3) -0.004(2) 0.004(2) 0.016(2)
C8 0.071(3) 0.048(2) 0.069(3) 0.014(2) 0.005(2) -0.009(2)
C114 0.049(2) 0.059(2) 0.069(3) 0.0016(19) 0.005(2) 0.001(2)
C112 0.055(3) 0.094(4) 0.075(3) 0.020(2) 0.004(2) 0.014(3)
C4 0.063(3) 0.066(3) 0.089(4) 0.018(2) -0.004(3) 0.010(3)
C275 0.060(2) 0.0365(19) 0.083(3) 0.0039(17) 0.006(2) -0.0049(19)
C23 0.067(3) 0.103(4) 0.100(4) -0.001(3) 0.019(3) -0.046(4)
C226 0.078(3) 0.052(2) 0.075(3) 0.005(2) 0.009(3) 0.016(2)
C90 0.064(3) 0.047(2) 0.055(2) 0.0121(18) 0.0120(19) -0.0069(17)
C14 0.054(3) 0.058(3) 0.103(4) -0.0045(19) 0.017(2) -0.029(3)
C15 0.048(2) 0.078(3) 0.124(4) -0.007(2) 0.004(3) -0.048(3)
C36 0.072(3) 0.089(4) 0.065(3) 0.028(3) -0.015(2) -0.003(3)
C12 0.067(3) 0.052(2) 0.096(4) 0.008(2) 0.027(3) 0.007(2)
C26 0.047(2) 0.094(4) 0.055(3) -0.010(2) 0.0021(19) 0.003(2)
C272 0.065(2) 0.0408(19) 0.054(2) 0.0120(17) -0.0029(19) -0.0053(16)
C13 0.054(2) 0.041(2) 0.082(3) 0.0001(17) 0.019(2) -0.017(2)
C132 0.077(3) 0.045(2) 0.059(3) -0.005(2) 0.011(2) 0.0027(19)
C42 0.070(3) 0.067(3) 0.066(3) -0.019(2) 0.002(2) -0.010(2)
C123 0.067(3) 0.095(4) 0.074(3) 0.026(3) 0.003(3) -0.007(3)
C198 0.071(3) 0.062(3) 0.067(3) 0.012(2) -0.008(2) -0.006(2)
C287 0.080(4) 0.095(4) 0.108(5) 0.017(3) 0.029(3) 0.043(4)
C100 0.068(3) 0.059(3) 0.085(3) 0.011(2) -0.017(3) 0.001(2)
C304 0.066(3) 0.045(2) 0.053(2) 0.0124(18) 0.0126(19) 0.0154(17)
C115 0.070(3) 0.061(3) 0.092(4) 0.000(2) -0.012(3) -0.011(3)
C190 0.056(3) 0.107(4) 0.063(3) 0.026(3) 0.004(2) -0.001(3)
C104 0.076(3) 0.069(3) 0.090(4) 0.017(3) 0.028(3) 0.021(3)
C140 0.065(3) 0.055(2) 0.056(2) 0.013(2) 0.004(2) 0.0031(19)
C213 0.060(2) 0.056(2) 0.060(2) 0.0141(19) -0.006(2) 0.0175(19)
C111 0.071(3) 0.070(3) 0.072(3) 0.020(2) 0.009(2) 0.019(2)
C52 0.072(3) 0.050(2) 0.049(2) 0.003(2) -0.001(2) 0.0020(18)
C281 0.068(3) 0.055(2) 0.078(3) 0.011(2) -0.011(2) 0.015(2)
C33 0.096(4) 0.055(3) 0.062(3) 0.001(2) -0.004(3) 0.005(2)
C286 0.055(2) 0.070(3) 0.071(3) 0.008(2) 0.004(2) 0.023(2)
C91 0.071(3) 0.054(2) 0.071(3) 0.013(2) 0.016(2) -0.003(2)
C3 0.066(3) 0.054(2) 0.069(3) 0.016(2) -0.010(2) 0.001(2)
C193 0.090(4) 0.064(3) 0.067(3) 0.028(3) 0.007(3) -0.006(2)
C102 0.047(2) 0.060(3) 0.125(5) 0.010(2) -0.007(3) 0.030(3)
C200 0.062(3) 0.088(4) 0.116(5) 0.007(3) -0.022(3) -0.041(4)
C305 0.079(3) 0.049(2) 0.059(3) 0.008(2) 0.011(2) -0.0021(19)
C37 0.069(3) 0.059(2) 0.051(2) 0.013(2) -0.008(2) 0.0121(19)
C208 0.074(3) 0.057(2) 0.055(2) 0.027(2) 0.005(2) 0.0117(19)
C291 0.087(4) 0.052(3) 0.096(4) 0.007(2) -0.039(3) 0.005(3)
C182 0.073(3) 0.067(3) 0.060(3) 0.021(2) 0.008(2) 0.004(2)
C307 0.071(3) 0.061(3) 0.065(3) -0.005(2) 0.012(2) 0.003(2)
C306 0.089(3) 0.052(2) 0.064(3) -0.001(2) 0.003(3) -0.004(2)
C225 0.054(2) 0.068(3) 0.088(3) 0.003(2) 0.005(2) 0.013(3)
C179 0.079(3) 0.096(4) 0.056(3) 0.047(3) 0.009(2) 0.014(3)
C103 0.061(3) 0.065(3) 0.128(5) 0.020(2) 0.039(3) 0.038(3)
C289 0.053(3) 0.072(3) 0.131(6) -0.008(2) -0.020(3) 0.039(4)
C297 0.090(4) 0.064(3) 0.066(3) 0.022(3) -0.007(3) 0.002(2)
C40 0.061(2) 0.050(2) 0.048(2) -0.0023(18) -0.0004(18) -0.0067(17)
C131 0.085(4) 0.067(3) 0.067(3) -0.023(3) 0.006(3) -0.000(2)
C203 0.089(4) 0.053(3) 0.089(4) 0.001(2) 0.022(3) 0.006(2)
C308 0.061(2) 0.059(2) 0.052(2) 0.0067(19) 0.0072(19) 0.0042(19)
C204 0.110(4) 0.054(3) 0.063(3) 0.020(3) 0.015(3) 0.008(2)
C212 0.064(3) 0.079(3) 0.082(3) 0.027(2) 0.006(3) 0.026(3)
C199 0.079(3) 0.079(3) 0.082(4) 0.016(3) -0.023(3) -0.010(3)
C218 0.065(3) 0.069(3) 0.082(3) 0.000(2) 0.000(3) 0.023(3)
C6 0.079(3) 0.056(2) 0.056(2) 0.016(2) 0.005(2) -0.0087(19)
C181 0.077(3) 0.095(4) 0.072(3) 0.010(3) -0.012(3) 0.018(3)
C5 0.083(3) 0.069(3) 0.078(3) 0.040(3) 0.011(3) -0.001(2)
C124 0.077(3) 0.091(4) 0.064(3) 0.039(3) 0.006(2) 0.012(3)
C94 0.090(3) 0.063(3) 0.064(3) 0.032(3) 0.021(3) 0.012(2)
C41 0.060(3) 0.066(3) 0.056(2) 0.002(2) -0.011(2) -0.005(2)
C16 0.073(3) 0.084(4) 0.091(4) 0.009(3) -0.012(3) -0.030(3)
C279 0.053(3) 0.108(4) 0.076(3) 0.022(3) -0.001(2) 0.026(3)
C300 0.072(3) 0.069(3) 0.080(3) 0.027(2) 0.015(3) -0.003(2)
C129 0.069(3) 0.070(3) 0.058(3) 0.009(2) 0.012(2) 0.015(2)
C92 0.064(3) 0.073(3) 0.083(3) 0.018(2) 0.005(3) -0.002(3)
C288 0.051(3) 0.098(4) 0.141(6) 0.002(3) 0.008(3) 0.059(4)
C312 0.072(3) 0.055(2) 0.070(3) 0.011(2) 0.009(2) -0.011(2)
C211 0.081(4) 0.111(5) 0.089(4) 0.043(4) 0.004(3) 0.020(4)
C314 0.066(3) 0.081(3) 0.086(4) 0.007(3) 0.000(3) -0.004(3)
C224 0.063(3) 0.064(3) 0.052(2) 0.017(2) 0.003(2) -0.0024(19)
C220 0.080(3) 0.056(2) 0.068(3) 0.014(2) -0.000(2) 0.023(2)
C137 0.080(3) 0.079(3) 0.077(3) 0.011(3) -0.006(3) -0.019(3)
C298 0.089(4) 0.081(4) 0.096(4) 0.047(3) -0.022(3) -0.003(3)
C313 0.065(3) 0.066(3) 0.081(3) -0.004(2) -0.002(3) -0.021(2)
C299 0.070(3) 0.072(3) 0.103(4) 0.030(3) 0.004(3) -0.016(3)
C219 0.086(3) 0.056(3) 0.077(3) 0.003(2) -0.000(3) 0.024(2)
C119 0.093(3) 0.042(2) 0.049(2) 0.020(2) 0.001(2) -0.0027(17)
C280 0.074(3) 0.077(3) 0.107(4) 0.021(3) -0.005(3) 0.034(3)
C201 0.067(3) 0.060(3) 0.104(4) 0.005(2) 0.012(3) -0.024(3)
C25 0.049(2) 0.116(5) 0.068(3) -0.010(3) 0.012(2) -0.013(3)
C209 0.109(4) 0.090(4) 0.058(3) 0.046(3) 0.001(3) -0.004(3)
C130 0.067(3) 0.085(3) 0.067(3) -0.014(3) 0.011(2) 0.015(3)
C24 0.055(3) 0.156(6) 0.068(3) 0.005(3) 0.005(2) -0.045(4)
C191 0.077(3) 0.124(5) 0.072(3) 0.055(4) 0.004(3) -0.006(3)
C93 0.084(3) 0.083(3) 0.074(3) 0.043(3) 0.004(3) 0.011(3)
C50 0.081(4) 0.093(4) 0.091(4) -0.002(3) 0.000(3) 0.042(3)
C139 0.093(4) 0.082(4) 0.090(4) 0.026(3) -0.004(3) -0.029(3)
C49 0.072(3) 0.084(4) 0.092(4) 0.002(3) 0.012(3) 0.021(3)
C192 0.098(4) 0.099(4) 0.081(4) 0.046(4) 0.012(3) -0.013(3)
C51 0.094(4) 0.069(3) 0.080(3) 0.006(3) -0.010(3) 0.025(3)
C138 0.087(4) 0.093(4) 0.090(4) 0.015(3) -0.010(3) -0.042(3)
C210 0.099(4) 0.126(5) 0.084(4) 0.070(4) 0.030(4) 0.021(4)

loop_
_atom_type_symbol
_atom_type_scat_dispersion_real
_atom_type_scat_dispersion_imag
_atom_type_scat_Cromer_Mann_a1
_atom_type_scat_Cromer_Mann_a2
_atom_type_scat_Cromer_Mann_a3
_atom_type_scat_Cromer_Mann_a4
_atom_type_scat_Cromer_Mann_b1
_atom_type_scat_Cromer_Mann_b2
_atom_type_scat_Cromer_Mann_b3
_atom_type_scat_Cromer_Mann_b4
_atom_type_scat_Cromer_Mann_c
_atom_type_scat_source
_atom_type_scat_dispersion_source
H 0.00000 0.00000 0.49300 0.32291 0.14019 0.04081 10.51090 26.12570 3.14236 57.79970 0.0030380000826 'International Tables Volume C Table 6.1.1.4 (pp. 500-502)' 'Henke, Gullikson and Davis, At. Data and Nucl. Data Tables, 1993, 54, 2'
C 0.01920 0.00962 2.31000 1.02000 1.58860 0.86500 20.84390 10.20750 0.56870 51.65120 0.215599998832 'International Tables Volume C Table 6.1.1.4 (pp. 500-502)' 'Henke, Gullikson and Davis, At. Data and Nucl. Data Tables, 1993, 54, 2'
Si 0.25537 0.32541 6.29150 3.03530 1.98910 1.54100 2.43860 32.33370 0.67850 81.69370 1.14069998264 'International Tables Volume C Table 6.1.1.4 (pp. 500-502)' 'Henke, Gullikson and Davis, At. Data and Nucl. Data Tables, 1993, 54, 2'
O 0.05239 0.03376 3.04850 2.28680 1.54630 0.86700 13.27710 5.70110 0.32390 32.90890 0.250800013542 'International Tables Volume C Table 6.1.1.4 (pp. 500-502)' 'Henke, Gullikson and Davis, At. Data and Nucl. Data Tables, 1993, 54, 2'

loop_
_geom_angle_atom_site_label_1
_geom_angle_atom_site_label_2
_geom_angle_atom_site_label_3
_geom_angle
_geom_angle_site_symmetry_1
_geom_angle_site_symmetry_3
_geom_angle_publ_flag
C213 Si21 C215 114.45(18) . . ?
C266 Si26 C310 112.31(16) . . ?
C90 Si89 C134 113.30(17) . . ?
C178 Si17 C222 112.05(18) . . ?
C2 Si1 C46 114.35(18) . . ?
C37 Si38 C39 113.49(19) . . ?
C301 Si30 C303 113.79(18) . . ?
C125 Si12 C127 112.90(18) . . ?
C272 O273 C274 115.1(3) . . ?
C96 O97 C98 117.7(3) . . ?
C207 O206 C205 117.7(3) . . ?
C8 O9 C10 115.9(3) . . ?
C295 O294 C293 117.0(3) . . ?
C31 O30 C29 115.6(3) . . ?
C184 O185 C186 113.8(3) . . ?
C119 O118 C117 116.3(3) . . ?
C266 C271 C270 119.3(4) . . ?
C272 C271 C270 116.7(4) . . ?
C272 C271 C266 123.9(4) . . ?
C274 C283 C284 120.8(3) . . ?
C282 C283 C284 121.4(3) . . ?
C282 C283 C274 117.8(3) . . ?
C285 C284 C283 121.9(4) . . ?
C293 C284 C283 119.6(3) . . ?
C293 C284 C285 118.6(4) . . ?
C136 C135 C134 121.0(4) . . ?
C140 C135 C134 121.2(4) . . ?
C140 C135 C136 117.8(4) . . ?
C135 C134 Si89 119.4(3) . . ?
C133 C134 Si89 121.6(3) . . ?
C133 C134 C135 119.1(4) . . ?
C101 C106 C107 119.4(4) . . ?
C105 C106 C107 122.0(4) . . ?
C105 C106 C101 118.6(4) . . ?
C110 C109 C108 122.2(4) . . ?
C114 C109 C108 120.1(3) . . ?
C114 C109 C110 117.8(4) . . ?
C20 C29 O30 117.2(3) . . ?
C28 C29 O30 122.0(4) . . ?
C28 C29 C20 120.7(4) . . ?
C290 C285 C284 119.7(4) . . ?
C286 C285 C284 121.6(4) . . ?
C286 C285 C290 118.7(4) . . ?
C98 C107 C106 118.4(4) . . ?
C108 C107 C106 121.2(3) . . ?
C108 C107 C98 120.4(3) . . ?
C310 C311 C316 120.1(4) . . ?
C312 C311 C316 116.7(4) . . ?
C312 C311 C310 123.2(4) . . ?
C221 C222 Si17 123.0(3) . . ?
C223 C222 Si17 118.5(3) . . ?
C223 C222 C221 118.5(4) . . ?
C17 C18 C19 122.5(4) . . ?
C13 C18 C19 120.0(4) . . ?
C13 C18 C17 117.4(4) . . ?
C187 C188 C189 121.0(4) . . ?
C194 C195 C186 118.8(4) . . ?
C196 C195 C186 120.3(3) . . ?
C196 C195 C194 120.8(3) . . ?
C21 C20 C29 119.3(3) . . ?
C19 C20 C29 120.1(3) . . ?
C19 C20 C21 120.6(4) . . ?
C107 C98 O97 119.3(4) . . ?
C99 C98 O97 118.8(4) . . ?
C99 C98 C107 121.7(4) . . ?
C315 C316 C311 117.3(4) . . ?
C303 C316 C311 120.8(4) . . ?
C303 C316 C315 121.9(4) . . ?
C311 C310 Si26 122.8(3) . . ?
C309 C310 Si26 118.5(3) . . ?
C309 C310 C311 118.7(3) . . ?
C269 C270 C271 120.6(5) . . ?
C195 C186 O185 116.7(3) . . ?
C187 C186 O185 122.4(3) . . ?
C187 C186 C195 120.9(4) . . ?
C271 C266 Si26 122.7(3) . . ?
C267 C266 Si26 118.8(3) . . ?
C267 C266 C271 118.4(4) . . ?
C226 C227 C228 122.2(4) . . ?
C100 C101 C106 118.6(4) . . ?
C102 C101 C106 118.7(5) . . ?
C102 C101 C100 122.8(5) . . ?
C128 C133 C134 119.6(4) . . ?
C132 C133 C134 123.3(4) . . ?
C132 C133 C128 117.1(4) . . ?
C215 C228 C227 121.9(4) . . ?
C223 C228 C227 117.2(4) . . ?
C223 C228 C215 120.9(3) . . ?
C276 C277 C282 118.5(4) . . ?
C278 C277 C282 119.5(4) . . ?
C278 C277 C276 122.0(4) . . ?
C196 C205 O206 120.5(4) . . ?
C204 C205 O206 117.6(4) . . ?
C204 C205 C196 121.6(4) . . ?
C22 C21 C20 122.3(4) . . ?
C26 C21 C20 119.9(4) . . ?
C26 C21 C22 117.8(4) . . ?
C52 C39 Si38 123.3(3) . . ?
C40 C39 Si38 117.4(3) . . ?
C40 C39 C52 119.3(4) . . ?
C194 C189 C188 118.9(4) . . ?
C190 C189 C188 121.3(4) . . ?
C190 C189 C194 119.8(4) . . ?
C283 C274 O273 117.1(3) . . ?
C275 C274 O273 120.7(3) . . ?
C275 C274 C283 122.1(4) . . ?
C107 C108 C109 121.9(3) . . ?
C117 C108 C109 118.7(4) . . ?
C117 C108 C107 119.4(3) . . ?
C284 C293 O294 120.2(4) . . ?
C292 C293 O294 118.6(4) . . ?
C292 C293 C284 120.8(4) . . ?
C228 C215 Si21 122.6(3) . . ?
C216 C215 Si21 119.9(3) . . ?
C216 C215 C228 117.5(3) . . ?
C221 C216 C215 122.2(4) . . ?
C217 C216 C215 120.1(4) . . ?
C217 C216 C221 117.7(4) . . ?
C291 C290 C285 117.4(4) . . ?
C289 C290 C285 119.2(6) . . ?
C289 C290 C291 123.4(5) . . ?
C43 C44 C45 122.2(4) . . ?
C111 C110 C109 121.9(4) . . ?
C216 C221 C222 119.8(3) . . ?
C220 C221 C222 121.8(4) . . ?
C220 C221 C216 118.4(4) . . ?
C218 C217 C216 121.9(4) . . ?
C189 C194 C195 119.9(4) . . ?
C193 C194 C195 121.9(4) . . ?
C193 C194 C189 118.2(4) . . ?
C205 C196 C195 120.6(4) . . ?
C197 C196 C195 120.5(3) . . ?
C197 C196 C205 118.8(4) . . ?
C128 C127 Si12 117.9(3) . . ?
C140 C127 Si12 123.3(3) . . ?
C140 C127 C128 118.7(4) . . ?
C277 C282 C283 120.3(4) . . ?
C281 C282 C283 121.4(4) . . ?
C281 C282 C277 118.2(4) . . ?
C120 C125 Si12 124.2(3) . . ?
C124 C125 Si12 118.0(3) . . ?
C124 C125 C120 117.8(4) . . ?
C267 C268 C269 120.2(5) . . ?
C178 C183 C184 121.4(4) . . ?
C182 C183 C184 117.9(4) . . ?
C182 C183 C178 120.7(4) . . ?
C47 C46 Si1 119.7(3) . . ?
C45 C46 Si1 122.9(3) . . ?
C45 C46 C47 117.4(4) . . ?
C48 C47 C46 120.1(4) . . ?
C52 C47 C46 121.7(4) . . ?
C52 C47 C48 118.2(4) . . ?
C33 C32 C31 117.4(4) . . ?
C37 C32 C31 122.4(4) . . ?
C37 C32 C33 120.1(4) . . ?
C20 C19 C18 121.7(4) . . ?
C10 C19 C18 117.9(3) . . ?
C10 C19 C20 120.4(3) . . ?
C46 C45 C44 121.6(4) . . ?
C40 C45 C44 118.0(4) . . ?
C40 C45 C46 120.3(4) . . ?
C202 C197 C196 118.5(4) . . ?
C198 C197 C196 122.6(4) . . ?
C198 C197 C202 118.8(4) . . ?
C23 C22 C21 121.1(5) . . ?
C183 C184 O185 110.2(3) . . ?
C228 C223 C222 120.7(4) . . ?
C224 C223 C222 121.2(4) . . ?
C224 C223 C228 118.1(3) . . ?
C19 C10 O9 120.3(4) . . ?
C11 C10 O9 117.3(4) . . ?
C11 C10 C19 122.0(4) . . ?
C127 C128 C133 120.8(4) . . ?
C129 C128 C133 117.8(4) . . ?
C129 C128 C127 121.4(4) . . ?
C137 C136 C135 122.0(5) . . ?
C8 C7 C2 120.3(4) . . ?
C6 C7 C2 121.4(4) . . ?
C6 C7 C8 118.3(4) . . ?
C104 C105 C106 119.6(5) . . ?
C123 C122 C121 121.3(5) . . ?
C314 C315 C316 122.9(4) . . ?
C26 C27 C28 122.1(4) . . ?
C108 C117 O118 116.2(4) . . ?
C116 C117 O118 123.8(3) . . ?
C116 C117 C108 120.0(4) . . ?
C268 C269 C270 119.8(5) . . ?
C49 C48 C47 121.6(5) . . ?
C7 C2 Si1 126.0(3) . . ?
C3 C2 Si1 116.3(3) . . ?
C3 C2 C7 117.7(4) . . ?
C208 C207 O206 109.7(3) . . ?
C304 C309 C310 121.4(4) . . ?
C308 C309 C310 121.4(4) . . ?
C308 C309 C304 117.2(4) . . ?
C95 C96 O97 109.7(3) . . ?
C186 C187 C188 120.2(4) . . ?
C268 C267 C266 121.6(4) . . ?
C316 C303 Si30 118.7(3) . . ?
C304 C303 Si30 122.5(3) . . ?
C304 C303 C316 118.8(4) . . ?
C275 C276 C277 121.7(4) . . ?
C203 C202 C197 120.2(4) . . ?
C201 C202 C197 118.5(5) . . ?
C201 C202 C203 121.3(5) . . ?
C279 C278 C277 121.3(4) . . ?
C121 C120 C125 117.9(4) . . ?
C119 C120 C125 121.8(4) . . ?
C119 C120 C121 120.1(4) . . ?
C301 C296 C295 121.0(4) . . ?
C297 C296 C295 119.6(4) . . ?
C297 C296 C301 119.4(4) . . ?
C36 C35 C34 119.3(5) . . ?
C100 C99 C98 121.2(4) . . ?
C42 C43 C44 120.2(4) . . ?
C183 C178 Si17 123.9(3) . . ?
C179 C178 Si17 118.3(3) . . ?
C179 C178 C183 117.8(4) . . ?
C296 C295 O294 109.0(3) . . ?
C12 C11 C10 121.2(5) . . ?
C115 C116 C117 120.8(4) . . ?
C32 C31 O30 111.1(3) . . ?
C90 C95 C96 120.7(4) . . ?
C94 C95 C96 120.1(4) . . ?
C94 C95 C90 119.1(4) . . ?
C16 C17 C18 121.6(5) . . ?
C296 C301 Si30 125.9(3) . . ?
C300 C301 Si30 115.3(4) . . ?
C300 C301 C296 118.8(4) . . ?
C291 C292 C293 121.1(5) . . ?
C112 C113 C114 119.7(5) . . ?
C33 C34 C35 119.5(5) . . ?
C181 C180 C179 120.2(5) . . ?
C120 C121 C122 122.2(5) . . ?
C27 C28 C29 119.7(5) . . ?
C7 C8 O9 108.4(3) . . ?
C113 C114 C109 118.8(4) . . ?
C115 C114 C109 119.4(4) . . ?
C115 C114 C113 121.7(4) . . ?
C111 C112 C113 121.7(5) . . ?
C5 C4 C3 118.8(4) . . ?
C276 C275 C274 119.4(4) . . ?
C24 C23 C22 120.6(6) . . ?
C225 C226 C227 120.9(4) . . ?
C95 C90 Si89 124.3(3) . . ?
C91 C90 Si89 116.8(3) . . ?
C91 C90 C95 118.9(4) . . ?
C13 C14 C15 120.8(5) . . ?
C16 C15 C14 119.7(5) . . ?
C37 C36 C35 122.8(5) . . ?
C13 C12 C11 120.0(4) . . ?
C27 C26 C21 118.1(4) . . ?
C25 C26 C21 118.6(5) . . ?
C25 C26 C27 123.3(4) . . ?
C271 C272 O273 110.6(3) . . ?
C14 C13 C18 119.9(5) . . ?
C12 C13 C18 118.8(4) . . ?
C12 C13 C14 121.3(4) . . ?
C131 C132 C133 122.7(5) . . ?
C41 C42 C43 120.3(4) . . ?
C124 C123 C122 117.7(5) . . ?
C199 C198 C197 120.6(5) . . ?
C288 C287 C286 119.0(6) . . ?
C99 C100 C101 120.5(4) . . ?
C303 C304 C309 119.8(4) . . ?
C305 C304 C309 118.4(4) . . ?
C305 C304 C303 121.8(4) . . ?
C114 C115 C116 120.8(4) . . ?
C191 C190 C189 119.8(5) . . ?
C103 C104 C105 121.2(5) . . ?
C127 C140 C135 120.2(4) . . ?
C139 C140 C135 116.6(4) . . ?
C139 C140 C127 123.2(4) . . ?
C208 C213 Si21 126.0(3) . . ?
C212 C213 Si21 116.1(4) . . ?
C212 C213 C208 117.9(4) . . ?
C112 C111 C110 120.0(4) . . ?
C47 C52 C39 119.9(4) . . ?
C51 C52 C39 122.9(4) . . ?
C51 C52 C47 117.1(4) . . ?
C280 C281 C282 119.9(4) . . ?
C34 C33 C32 121.2(5) . . ?
C287 C286 C285 121.0(5) . . ?
C92 C91 C90 122.0(4) . . ?
C4 C3 C2 123.0(4) . . ?
C192 C193 C194 120.7(5) . . ?
C103 C102 C101 121.6(5) . . ?
C201 C200 C199 120.8(5) . . ?
C306 C305 C304 120.9(4) . . ?
C32 C37 Si38 124.4(3) . . ?
C36 C37 Si38 118.6(4) . . ?
C36 C37 C32 117.0(4) . . ?
C213 C208 C207 121.1(4) . . ?
C209 C208 C207 118.7(4) . . ?
C209 C208 C213 120.2(4) . . ?
C292 C291 C290 122.3(5) . . ?
C181 C182 C183 121.3(5) . . ?
C308 C307 C306 120.0(5) . . ?
C307 C306 C305 121.0(4) . . ?
C224 C225 C226 120.7(4) . . ?
C180 C179 C178 121.3(5) . . ?
C102 C103 C104 120.3(4) . . ?
C288 C289 C290 121.2(5) . . ?
C298 C297 C296 120.8(5) . . ?
C45 C40 C39 120.9(4) . . ?
C41 C40 C39 122.4(4) . . ?
C41 C40 C45 116.7(4) . . ?
C130 C131 C132 120.5(5) . . ?
C204 C203 C202 119.5(4) . . ?
C307 C308 C309 122.2(4) . . ?
C203 C204 C205 121.1(5) . . ?
C211 C212 C213 122.7(5) . . ?
C200 C199 C198 120.6(6) . . ?
C219 C218 C217 119.5(4) . . ?
C5 C6 C7 118.3(4) . . ?
C182 C181 C180 118.8(5) . . ?
C6 C5 C4 120.7(4) . . ?
C123 C124 C125 123.1(5) . . ?
C93 C94 C95 119.9(4) . . ?
C40 C41 C42 122.4(4) . . ?
C15 C16 C17 120.5(6) . . ?
C280 C279 C278 119.1(4) . . ?
C299 C300 C301 121.6(5) . . ?
C130 C129 C128 121.4(5) . . ?
C93 C92 C91 118.4(5) . . ?
C289 C288 C287 120.9(5) . . ?
C313 C312 C311 123.1(4) . . ?
C210 C211 C212 118.4(5) . . ?
C313 C314 C315 120.2(5) . . ?
C225 C224 C223 120.8(4) . . ?
C219 C220 C221 121.1(4) . . ?
C138 C137 C136 121.0(5) . . ?
C299 C298 C297 119.4(5) . . ?
C314 C313 C312 119.8(4) . . ?
C298 C299 C300 119.9(5) . . ?
C220 C219 C218 121.1(4) . . ?
C120 C119 O118 109.7(3) . . ?
C279 C280 C281 122.1(5) . . ?
C200 C201 C202 120.6(5) . . ?
C24 C25 C26 122.4(5) . . ?
C210 C209 C208 118.9(5) . . ?
C129 C130 C131 120.4(5) . . ?
C25 C24 C23 119.6(5) . . ?
C192 C191 C190 120.3(5) . . ?
C92 C93 C94 121.7(5) . . ?
C51 C50 C49 120.5(5) . . ?
C138 C139 C140 122.6(5) . . ?
C50 C49 C48 120.2(5) . . ?
C191 C192 C193 121.2(5) . . ?
C50 C51 C52 122.2(5) . . ?
C139 C138 C137 119.8(5) . . ?
C209 C210 C211 121.9(5) . . ?

loop_
_geom_bond_atom_site_label_1
_geom_bond_atom_site_label_2
_geom_bond_distance
_geom_bond_site_symmetry_2
_geom_bond_publ_flag
Si21 C215 1.877(4) . ?
Si21 C213 1.859(5) . ?
Si26 C310 1.888(4) . ?
Si26 C266 1.874(4) . ?
Si89 C134 1.886(4) . ?
Si89 C90 1.882(5) . ?
Si17 C222 1.885(4) . ?
Si17 C178 1.871(5) . ?
Si1 C46 1.890(4) . ?
Si1 C2 1.868(4) . ?
Si38 C39 1.900(4) . ?
Si38 C37 1.871(5) . ?
Si30 C303 1.883(4) . ?
Si30 C301 1.877(5) . ?
Si12 C127 1.895(4) . ?
Si12 C125 1.874(5) . ?
O273 C274 1.384(5) . ?
O273 C272 1.439(4) . ?
O97 C98 1.403(5) . ?
O97 C96 1.425(5) . ?
O206 C205 1.394(5) . ?
O206 C207 1.399(5) . ?
O9 C10 1.403(5) . ?
O9 C8 1.420(5) . ?
O294 C293 1.379(5) . ?
O294 C295 1.410(5) . ?
O30 C29 1.360(5) . ?
O30 C31 1.437(5) . ?
O185 C186 1.384(5) . ?
O185 C184 1.442(4) . ?
O118 C117 1.360(5) . ?
O118 C119 1.441(4) . ?
C271 C270 1.388(6) . ?
C271 C266 1.389(6) . ?
C271 C272 1.492(6) . ?
C283 C284 1.480(5) . ?
C283 C274 1.376(5) . ?
C283 C282 1.432(5) . ?
C284 C285 1.430(5) . ?
C284 C293 1.389(6) . ?
C135 C134 1.400(6) . ?
C135 C136 1.445(6) . ?
C135 C140 1.438(6) . ?
C134 C133 1.418(6) . ?
C106 C107 1.419(5) . ?
C106 C101 1.426(6) . ?
C106 C105 1.410(6) . ?
C109 C108 1.426(5) . ?
C109 C110 1.422(5) . ?
C109 C114 1.422(6) . ?
C29 C20 1.384(6) . ?
C29 C28 1.406(6) . ?
C285 C290 1.426(6) . ?
C285 C286 1.391(7) . ?
C107 C98 1.380(6) . ?
C107 C108 1.484(5) . ?
C311 C316 1.446(6) . ?
C311 C310 1.420(6) . ?
C311 C312 1.423(6) . ?
C222 C221 1.439(6) . ?
C222 C223 1.402(5) . ?
C18 C19 1.427(6) . ?
C18 C17 1.406(7) . ?
C18 C13 1.402(6) . ?
C188 C189 1.397(6) . ?
C188 C187 1.372(6) . ?
C195 C186 1.384(5) . ?
C195 C194 1.424(5) . ?
C195 C196 1.497(5) . ?
C20 C21 1.419(6) . ?
C20 C19 1.503(5) . ?
C98 C99 1.377(6) . ?
C316 C315 1.429(6) . ?
C316 C303 1.415(6) . ?
C310 C309 1.404(6) . ?
C270 C269 1.389(7) . ?
C186 C187 1.400(6) . ?
C266 C267 1.393(6) . ?
C227 C228 1.443(5) . ?
C227 C226 1.337(6) . ?
C101 C100 1.416(7) . ?
C101 C102 1.404(6) . ?
C133 C128 1.445(6) . ?
C133 C132 1.430(6) . ?
C228 C215 1.417(6) . ?
C228 C223 1.444(6) . ?
C277 C282 1.414(6) . ?
C277 C276 1.403(6) . ?
C277 C278 1.412(6) . ?
C205 C196 1.377(6) . ?
C205 C204 1.370(6) . ?
C21 C22 1.415(7) . ?
C21 C26 1.421(6) . ?
C39 C52 1.393(6) . ?
C39 C40 1.412(6) . ?
C189 C194 1.415(6) . ?
C189 C190 1.415(6) . ?
C274 C275 1.407(5) . ?
C108 C117 1.400(5) . ?
C293 C292 1.387(6) . ?
C215 C216 1.410(5) . ?
C216 C221 1.417(6) . ?
C216 C217 1.439(6) . ?
C290 C291 1.415(8) . ?
C290 C289 1.386(7) . ?
C44 C45 1.429(6) . ?
C44 C43 1.356(6) . ?
C110 C111 1.349(6) . ?
C221 C220 1.438(5) . ?
C217 C218 1.359(6) . ?
C194 C193 1.419(6) . ?
C196 C197 1.423(6) . ?
C127 C128 1.418(6) . ?
C127 C140 1.408(6) . ?
C282 C281 1.412(6) . ?
C125 C120 1.421(6) . ?
C125 C124 1.376(6) . ?
C268 C269 1.355(8) . ?
C268 C267 1.364(7) . ?
C183 C184 1.518(5) . ?
C183 C178 1.389(6) . ?
C183 C182 1.352(6) . ?
C46 C47 1.410(6) . ?
C46 C45 1.429(6) . ?
C47 C48 1.460(6) . ?
C47 C52 1.437(6) . ?
C32 C31 1.503(6) . ?
C32 C33 1.363(6) . ?
C32 C37 1.403(6) . ?
C19 C10 1.378(6) . ?
C45 C40 1.429(6) . ?
C197 C202 1.418(6) . ?
C197 C198 1.410(7) . ?
C22 C23 1.369(7) . ?
C223 C224 1.441(6) . ?
C10 C11 1.376(6) . ?
C128 C129 1.448(6) . ?
C136 C137 1.346(7) . ?
C7 C2 1.392(6) . ?
C7 C8 1.533(6) . ?
C7 C6 1.379(6) . ?
C105 C104 1.388(6) . ?
C122 C121 1.353(7) . ?
C122 C123 1.363(8) . ?
C315 C314 1.342(7) . ?
C27 C28 1.363(7) . ?
C27 C26 1.400(7) . ?
C117 C116 1.424(6) . ?
C48 C49 1.336(7) . ?
C2 C3 1.394(6) . ?
C207 C208 1.516(6) . ?
C309 C304 1.445(5) . ?
C309 C308 1.429(6) . ?
C96 C95 1.497(6) . ?
C303 C304 1.422(6) . ?
C276 C275 1.361(6) . ?
C202 C203 1.397(7) . ?
C202 C201 1.432(7) . ?
C278 C279 1.370(7) . ?
C120 C121 1.392(6) . ?
C120 C119 1.497(6) . ?
C296 C295 1.523(6) . ?
C296 C301 1.406(6) . ?
C296 C297 1.370(6) . ?
C35 C34 1.377(8) . ?
C35 C36 1.351(7) . ?
C99 C100 1.345(7) . ?
C43 C42 1.385(7) . ?
C178 C179 1.399(6) . ?
C11 C12 1.346(7) . ?
C116 C115 1.361(7) . ?
C95 C90 1.412(6) . ?
C95 C94 1.384(6) . ?
C17 C16 1.368(7) . ?
C301 C300 1.401(6) . ?
C292 C291 1.327(8) . ?
C113 C114 1.449(7) . ?
C113 C112 1.345(7) . ?
C34 C33 1.382(7) . ?
C180 C179 1.385(8) . ?
C180 C181 1.357(8) . ?
C114 C115 1.402(6) . ?
C112 C111 1.403(7) . ?
C4 C3 1.363(7) . ?
C4 C5 1.370(7) . ?
C23 C24 1.410(8) . ?
C226 C225 1.397(7) . ?
C90 C91 1.389(6) . ?
C14 C15 1.360(9) . ?
C14 C13 1.410(6) . ?
C15 C16 1.384(8) . ?
C36 C37 1.398(7) . ?
C12 C13 1.427(7) . ?
C26 C25 1.425(7) . ?
C132 C131 1.338(7) . ?
C42 C41 1.355(7) . ?
C123 C124 1.394(7) . ?
C198 C199 1.366(7) . ?
C287 C286 1.391(7) . ?
C287 C288 1.402(9) . ?
C304 C305 1.426(6) . ?
C190 C191 1.383(8) . ?
C104 C103 1.374(8) . ?
C140 C139 1.455(7) . ?
C213 C208 1.399(6) . ?
C213 C212 1.407(6) . ?
C52 C51 1.436(6) . ?
C281 C280 1.386(7) . ?
C91 C92 1.380(7) . ?
C193 C192 1.365(7) . ?
C102 C103 1.350(9) . ?
C200 C199 1.397(8) . ?
C200 C201 1.344(9) . ?
C305 C306 1.360(7) . ?
C208 C209 1.382(7) . ?
C182 C181 1.411(7) . ?
C307 C306 1.403(7) . ?
C307 C308 1.348(6) . ?
C225 C224 1.368(6) . ?
C289 C288 1.354(10) . ?
C297 C298 1.409(7) . ?
C40 C41 1.444(6) . ?
C131 C130 1.412(8) . ?
C203 C204 1.366(8) . ?
C212 C211 1.376(8) . ?
C218 C219 1.404(7) . ?
C6 C5 1.429(7) . ?
C94 C93 1.396(7) . ?
C279 C280 1.375(8) . ?
C300 C299 1.358(7) . ?
C129 C130 1.350(7) . ?
C92 C93 1.368(7) . ?
C312 C313 1.356(7) . ?
C211 C210 1.343(9) . ?
C314 C313 1.391(7) . ?
C220 C219 1.350(7) . ?
C137 C138 1.397(8) . ?
C298 C299 1.385(8) . ?
C25 C24 1.325(9) . ?
C209 C210 1.429(8) . ?
C191 C192 1.385(8) . ?
C50 C49 1.422(8) . ?
C50 C51 1.355(8) . ?
C139 C138 1.355(8) . ?

loop_
_geom_torsion_atom_site_label_1
_geom_torsion_atom_site_label_2
_geom_torsion_atom_site_label_3
_geom_torsion_atom_site_label_4
_geom_torsion
_geom_torsion_site_symmetry_1
_geom_torsion_site_symmetry_2
_geom_torsion_site_symmetry_3
_geom_torsion_site_symmetry_4
_geom_torsion_publ_flag
Si21 C215 C228 C227 2.5(4) . . . . ?
Si21 C215 C228 C223 -178.6(3) . . . . ?
Si21 C215 C216 C221 173.2(3) . . . . ?
Si21 C215 C216 C217 -6.7(4) . . . . ?
Si21 C213 C208 C207 -0.1(4) . . . . ?
Si21 C213 C208 C209 -178.7(4) . . . . ?
Si21 C213 C212 C211 179.7(4) . . . . ?
Si26 C310 C311 C316 177.7(3) . . . . ?
Si26 C310 C311 C312 -0.5(4) . . . . ?
Si26 C310 C309 C304 176.3(3) . . . . ?
Si26 C310 C309 C308 -1.9(3) . . . . ?
Si26 C266 C271 C270 -179.9(3) . . . . ?
Si26 C266 C271 C272 2.0(4) . . . . ?
Si26 C266 C267 C268 -179.8(4) . . . . ?
Si89 C134 C135 C136 -4.0(4) . . . . ?
Si89 C134 C135 C140 176.0(3) . . . . ?
Si89 C134 C133 C128 178.4(3) . . . . ?
Si89 C134 C133 C132 -1.0(4) . . . . ?
Si89 C90 C95 C96 -0.5(4) . . . . ?
Si89 C90 C95 C94 -178.4(3) . . . . ?
Si89 C90 C91 C92 179.2(3) . . . . ?
Si17 C222 C221 C216 175.2(3) . . . . ?
Si17 C222 C221 C220 -1.6(4) . . . . ?
Si17 C222 C223 C228 179.5(3) . . . . ?
Si17 C222 C223 C224 -2.7(4) . . . . ?
Si17 C178 C183 C184 4.4(4) . . . . ?
Si17 C178 C183 C182 -177.9(3) . . . . ?
Si17 C178 C179 C180 178.5(4) . . . . ?
Si1 C46 C47 C48 -3.8(4) . . . . ?
Si1 C46 C47 C52 173.9(3) . . . . ?
Si1 C46 C45 C44 -1.3(4) . . . . ?
Si1 C46 C45 C40 180.0(3) . . . . ?
Si1 C2 C7 C8 0.9(4) . . . . ?
Si1 C2 C7 C6 179.5(4) . . . . ?
Si1 C2 C3 C4 -179.8(3) . . . . ?
Si38 C39 C52 C47 177.7(3) . . . . ?
Si38 C39 C52 C51 1.2(5) . . . . ?
Si38 C39 C40 C45 176.2(3) . . . . ?
Si38 C39 C40 C41 -2.1(4) . . . . ?
Si38 C37 C32 C31 3.0(4) . . . . ?
Si38 C37 C32 C33 179.1(3) . . . . ?
Si38 C37 C36 C35 -179.1(4) . . . . ?
Si30 C303 C316 C311 173.9(3) . . . . ?
Si30 C303 C316 C315 -6.0(4) . . . . ?
Si30 C303 C304 C309 -179.7(3) . . . . ?
Si30 C303 C304 C305 1.6(4) . . . . ?
Si30 C301 C296 C295 0.2(4) . . . . ?
Si30 C301 C296 C297 178.8(4) . . . . ?
Si30 C301 C300 C299 -179.3(4) . . . . ?
Si12 C127 C128 C133 178.2(3) . . . . ?
Si12 C127 C128 C129 -0.4(4) . . . . ?
Si12 C127 C140 C135 176.1(3) . . . . ?
Si12 C127 C140 C139 -2.9(5) . . . . ?
Si12 C125 C120 C121 -178.5(4) . . . . ?
Si12 C125 C120 C119 6.1(4) . . . . ?
Si12 C125 C124 C123 179.7(4) . . . . ?
O273 C274 C283 C284 5.1(4) . . . . ?
O273 C274 C283 C282 -176.6(3) . . . . ?
O273 C274 C275 C276 177.1(4) . . . . ?
O273 C272 C271 C270 76.1(4) . . . . ?
O273 C272 C271 C266 -105.8(3) . . . . ?
O97 C98 C107 C106 -169.9(3) . . . . ?
O97 C98 C107 C108 9.2(4) . . . . ?
O97 C98 C99 C100 172.5(4) . . . . ?
O97 C96 C95 C90 164.2(3) . . . . ?
O97 C96 C95 C94 -17.9(4) . . . . ?
O206 C205 C196 C195 13.0(4) . . . . ?
O206 C205 C196 C197 -169.7(3) . . . . ?
O206 C205 C204 C203 171.6(4) . . . . ?
O206 C207 C208 C213 167.3(3) . . . . ?
O206 C207 C208 C209 -14.0(4) . . . . ?
O9 C10 C19 C18 -169.9(3) . . . . ?
O9 C10 C19 C20 10.6(4) . . . . ?
O9 C10 C11 C12 172.1(4) . . . . ?
O9 C8 C7 C2 168.5(3) . . . . ?
O9 C8 C7 C6 -10.1(4) . . . . ?
O294 C293 C284 C283 11.3(4) . . . . ?
O294 C293 C284 C285 -170.0(3) . . . . ?
O294 C293 C292 C291 171.7(4) . . . . ?
O294 C295 C296 C301 169.1(3) . . . . ?
O294 C295 C296 C297 -9.5(4) . . . . ?
O30 C29 C20 C21 -178.4(3) . . . . ?
O30 C29 C20 C19 3.2(4) . . . . ?
O30 C29 C28 C27 179.2(5) . . . . ?
O30 C31 C32 C33 75.1(4) . . . . ?
O30 C31 C32 C37 -108.7(4) . . . . ?
O185 C186 C195 C194 -176.2(3) . . . . ?
O185 C186 C195 C196 5.6(4) . . . . ?
O185 C186 C187 C188 179.1(4) . . . . ?
O185 C184 C183 C178 -109.6(3) . . . . ?
O185 C184 C183 C182 72.7(4) . . . . ?
O118 C117 C108 C109 -177.6(3) . . . . ?
O118 C117 C108 C107 3.1(4) . . . . ?
O118 C117 C116 C115 177.3(5) . . . . ?
O118 C119 C120 C125 -117.8(3) . . . . ?
O118 C119 C120 C121 66.9(4) . . . . ?
C271 C270 C269 C268 0.4(5) . . . . ?
C271 C266 C267 C268 -3.2(5) . . . . ?
C283 C284 C285 C290 177.0(3) . . . . ?
C283 C284 C285 C286 -6.2(4) . . . . ?
C283 C284 C293 C292 -175.2(3) . . . . ?
C283 C274 C275 C276 -4.1(5) . . . . ?
C283 C282 C277 C276 -2.1(4) . . . . ?
C283 C282 C277 C278 177.2(4) . . . . ?
C283 C282 C281 C280 -176.8(5) . . . . ?
C284 C285 C290 C291 -1.5(4) . . . . ?
C284 C285 C290 C289 178.0(4) . . . . ?
C284 C285 C286 C287 -177.3(4) . . . . ?
C284 C293 C292 C291 -1.9(5) . . . . ?
C135 C134 C133 C128 -0.2(4) . . . . ?
C135 C134 C133 C132 -179.6(3) . . . . ?
C135 C136 C137 C138 -2.5(6) . . . . ?
C135 C140 C127 C128 -0.8(5) . . . . ?
C135 C140 C139 C138 -4.4(5) . . . . ?
C134 C133 C128 C127 5.3(4) . . . . ?
C134 C133 C128 C129 -176.0(4) . . . . ?
C134 C133 C132 C131 175.6(4) . . . . ?
C106 C107 C98 C99 4.6(4) . . . . ?
C106 C107 C108 C109 106.1(4) . . . . ?
C106 C107 C108 C117 -74.6(4) . . . . ?
C106 C101 C100 C99 3.5(4) . . . . ?
C106 C101 C102 C103 -0.8(4) . . . . ?
C106 C105 C104 C103 2.0(5) . . . . ?
C109 C108 C107 C98 -73.1(4) . . . . ?
C109 C108 C117 C116 4.5(5) . . . . ?
C109 C110 C111 C112 -0.4(5) . . . . ?
C109 C114 C113 C112 0.8(5) . . . . ?
C109 C114 C115 C116 0.2(5) . . . . ?
C29 C20 C21 C22 176.9(4) . . . . ?
C29 C20 C21 C26 -0.7(5) . . . . ?
C29 C20 C19 C18 -71.3(4) . . . . ?
C29 C20 C19 C10 108.1(4) . . . . ?
C29 C28 C27 C26 -0.8(6) . . . . ?
C285 C290 C291 C292 3.3(5) . . . . ?
C285 C290 C289 C288 -0.9(5) . . . . ?
C285 C286 C287 C288 -0.5(5) . . . . ?
C107 C98 C99 C100 -2.1(5) . . . . ?
C107 C108 C117 C116 -174.8(4) . . . . ?
C311 C316 C315 C314 -3.3(5) . . . . ?
C311 C316 C303 C304 -3.5(4) . . . . ?
C311 C310 C309 C304 -4.6(4) . . . . ?
C311 C310 C309 C308 177.2(3) . . . . ?
C311 C312 C313 C314 -0.7(6) . . . . ?
C222 C221 C216 C215 7.9(5) . . . . ?
C222 C221 C216 C217 -172.2(4) . . . . ?
C222 C221 C220 C219 173.1(5) . . . . ?
C222 C223 C228 C227 -178.2(4) . . . . ?
C222 C223 C228 C215 2.9(4) . . . . ?
C222 C223 C224 C225 -179.5(4) . . . . ?
C18 C19 C20 C21 110.2(4) . . . . ?
C18 C19 C10 C11 2.7(4) . . . . ?
C18 C17 C16 C15 -0.6(5) . . . . ?
C18 C13 C14 C15 -1.3(5) . . . . ?
C18 C13 C12 C11 4.3(4) . . . . ?
C188 C189 C194 C195 -1.9(5) . . . . ?
C188 C189 C194 C193 179.4(4) . . . . ?
C188 C189 C190 C191 -179.7(5) . . . . ?
C188 C187 C186 C195 -2.4(5) . . . . ?
C195 C194 C189 C190 177.3(4) . . . . ?
C195 C194 C193 C192 -177.4(5) . . . . ?
C195 C196 C205 C204 -172.6(4) . . . . ?
C195 C196 C197 C202 175.1(4) . . . . ?
C195 C196 C197 C198 -8.4(4) . . . . ?
C20 C21 C22 C23 -178.8(5) . . . . ?
C20 C21 C26 C27 -3.2(5) . . . . ?
C20 C21 C26 C25 178.6(4) . . . . ?
C20 C19 C10 C11 -176.8(4) . . . . ?
C98 C99 C100 C101 -2.1(5) . . . . ?
C316 C315 C314 C313 0.6(6) . . . . ?
C316 C303 C304 C309 -2.3(4) . . . . ?
C316 C303 C304 C305 179.0(4) . . . . ?
C310 C309 C304 C303 6.6(4) . . . . ?
C310 C309 C304 C305 -174.7(4) . . . . ?
C310 C309 C308 C307 175.1(4) . . . . ?
C270 C269 C268 C267 0.2(6) . . . . ?
C266 C267 C268 C269 1.3(5) . . . . ?
C227 C228 C215 C216 -176.8(4) . . . . ?
C227 C228 C223 C224 3.9(4) . . . . ?
C227 C226 C225 C224 -0.5(6) . . . . ?
C101 C102 C103 C104 0.8(5) . . . . ?
C133 C128 C127 C140 -4.7(4) . . . . ?
C133 C128 C129 C130 -0.8(4) . . . . ?
C133 C132 C131 C130 1.5(5) . . . . ?
C228 C215 C216 C221 -7.5(4) . . . . ?
C228 C215 C216 C217 172.7(4) . . . . ?
C228 C223 C224 C225 -1.6(5) . . . . ?
C277 C282 C281 C280 1.9(5) . . . . ?
C277 C276 C275 C274 0.3(5) . . . . ?
C277 C278 C279 C280 -1.0(6) . . . . ?
C205 C196 C197 C202 -2.2(4) . . . . ?
C205 C196 C197 C198 174.3(4) . . . . ?
C205 C204 C203 C202 -1.4(5) . . . . ?
C21 C22 C23 C24 1.1(6) . . . . ?
C21 C26 C27 C28 4.1(5) . . . . ?
C21 C26 C25 C24 -0.7(5) . . . . ?
C39 C52 C47 C46 8.1(5) . . . . ?
C39 C52 C47 C48 -174.3(4) . . . . ?
C39 C52 C51 C50 176.1(5) . . . . ?
C39 C40 C45 C44 -174.4(4) . . . . ?
C39 C40 C45 C46 4.3(5) . . . . ?
C39 C40 C41 C42 176.5(4) . . . . ?
C189 C194 C193 C192 1.3(5) . . . . ?
C189 C190 C191 C192 -0.5(6) . . . . ?
C108 C117 C116 C115 -4.9(5) . . . . ?
C293 C292 C291 C290 -1.6(5) . . . . ?
C215 C216 C221 C220 -175.2(4) . . . . ?
C215 C216 C217 C218 178.2(4) . . . . ?
C216 C221 C220 C219 -3.7(5) . . . . ?
C216 C217 C218 C219 -2.4(5) . . . . ?
C290 C289 C288 C287 0.0(6) . . . . ?
C44 C45 C46 C47 179.9(4) . . . . ?
C44 C45 C40 C41 4.0(4) . . . . ?
C44 C43 C42 C41 1.6(5) . . . . ?
C110 C111 C112 C113 -1.8(6) . . . . ?
C221 C220 C219 C218 -0.4(6) . . . . ?
C217 C218 C219 C220 3.5(6) . . . . ?
C194 C193 C192 C191 -0.8(6) . . . . ?
C196 C197 C202 C203 -2.0(5) . . . . ?
C196 C197 C202 C201 178.3(4) . . . . ?
C196 C197 C198 C199 -176.9(4) . . . . ?
C127 C128 C129 C130 177.8(4) . . . . ?
C127 C140 C139 C138 174.7(6) . . . . ?
C282 C281 C280 C279 -1.9(6) . . . . ?
C125 C120 C121 C122 -0.5(5) . . . . ?
C125 C124 C123 C122 -1.9(6) . . . . ?
C183 C178 C179 C180 -1.3(5) . . . . ?
C183 C182 C181 C180 0.1(5) . . . . ?
C46 C47 C48 C49 176.4(5) . . . . ?
C46 C47 C52 C51 -175.3(4) . . . . ?
C46 C45 C40 C41 -177.3(4) . . . . ?
C47 C48 C49 C50 -1.9(6) . . . . ?
C47 C52 C51 C50 -0.4(5) . . . . ?
C32 C33 C34 C35 -1.6(5) . . . . ?
C32 C37 C36 C35 -1.2(5) . . . . ?
C19 C10 C11 C12 -0.7(5) . . . . ?
C45 C40 C41 C42 -1.9(5) . . . . ?
C197 C202 C203 C204 3.8(5) . . . . ?
C197 C202 C201 C200 -1.8(5) . . . . ?
C197 C198 C199 C200 -0.9(6) . . . . ?
C22 C23 C24 C25 -0.9(7) . . . . ?
C223 C224 C225 C226 -0.2(5) . . . . ?
C10 C11 C12 C13 -2.8(5) . . . . ?
C128 C129 C130 C131 -1.7(5) . . . . ?
C136 C137 C138 C139 3.4(7) . . . . ?
C7 C2 C3 C4 0.2(5) . . . . ?
C7 C6 C5 C4 -2.9(5) . . . . ?
C105 C104 C103 C102 -1.4(6) . . . . ?
C122 C121 C120 C119 175.0(4) . . . . ?
C315 C314 C313 C312 1.4(6) . . . . ?
C27 C26 C25 C24 -178.7(5) . . . . ?
C117 C116 C115 C114 2.5(6) . . . . ?
C48 C49 C50 C51 3.9(7) . . . . ?
C2 C3 C4 C5 -1.2(5) . . . . ?
C207 C208 C213 C212 177.8(4) . . . . ?
C207 C208 C209 C210 -178.8(4) . . . . ?
C309 C304 C305 C306 -0.0(4) . . . . ?
C309 C308 C307 C306 -0.9(5) . . . . ?
C96 C95 C90 C91 177.4(4) . . . . ?
C96 C95 C94 C93 -178.4(4) . . . . ?
C303 C304 C305 C306 178.7(4) . . . . ?
C202 C201 C200 C199 0.6(6) . . . . ?
C278 C279 C280 C281 1.4(6) . . . . ?
C296 C301 C300 C299 -0.3(5) . . . . ?
C296 C297 C298 C299 0.2(6) . . . . ?
C43 C42 C41 C40 -1.0(6) . . . . ?
C178 C179 C180 C181 0.1(5) . . . . ?
C11 C12 C13 C14 -176.0(4) . . . . ?
C116 C115 C114 C113 -177.6(5) . . . . ?
C95 C90 C91 C92 1.2(5) . . . . ?
C95 C94 C93 C92 0.9(6) . . . . ?
C17 C16 C15 C14 -0.2(6) . . . . ?
C301 C300 C299 C298 0.7(6) . . . . ?
C23 C24 C25 C26 0.6(7) . . . . ?
C90 C91 C92 C93 -0.8(5) . . . . ?
C132 C131 C130 C129 1.4(6) . . . . ?
C198 C199 C200 C201 0.8(6) . . . . ?
C304 C305 C306 C307 -4.1(5) . . . . ?
C190 C191 C192 C193 0.4(6) . . . . ?
C140 C139 C138 C137 0.2(7) . . . . ?
C213 C208 C209 C210 -0.1(5) . . . . ?
C213 C212 C211 C210 -1.4(5) . . . . ?
C52 C51 C50 C49 -2.8(7) . . . . ?
C91 C92 C93 C94 -0.2(6) . . . . ?
C305 C306 C307 C308 4.7(5) . . . . ?
C208 C209 C210 C211 0.4(6) . . . . ?
C297 C298 C299 C300 -0.6(6) . . . . ?
C212 C211 C210 C209 0.4(6) . . . . ?

loop_
_restr_distance_atom_site_label_1
_restr_distance_atom_site_label_2
_restr_distance_site_symmetry_2
_restr_distance_target
_restr_distance_target_weight_param
_restr_distance_diff
Si21 H230 1 1.4900 0.0200 0.0249
Si21 H229 1 1.4900 0.0200 -0.0140
H230 H229 1 2.4000 0.0400 -0.0026
H229 C215 1 2.7500 0.0400 -0.0829
Si26 H317 1 1.4900 0.0200 0.0024
Si26 H318 1 1.4900 0.0200 0.0164
H318 H317 1 2.4000 0.0400 0.0479
Si89 H142 1 1.4900 0.0200 0.0335
Si89 H141 1 1.4900 0.0200 -0.0097
H142 H141 1 2.4000 0.0400 -0.0098
Si17 H256 1 1.4900 0.0200 0.0052
Si17 H255 1 1.4900 0.0200 0.0119
H256 H255 1 2.4000 0.0400 -0.0480
Si1 H54 1 1.4900 0.0200 0.0193
Si1 H53 1 1.4900 0.0200 0.0030
H53 H54 1 2.4000 0.0400 0.0048
Si38 H80 1 1.4900 0.0200 0.0078
Si38 H79 1 1.4900 0.0200 -0.0097
H80 H79 1 2.4000 0.0400 0.0364
Si30 H344 1 1.4900 0.0200 0.0122
Si30 H343 1 1.4900 0.0200 -0.0097
Si12 H168 1 1.4900 0.0200 -0.0020
Si12 H167 1 1.4900 0.0200 0.0017
H167 H168 1 2.4000 0.0400 0.0026
C213 H229 1 2.7500 0.0400 0.1615
H343 H344 1 2.4000 0.0400 -0.0678

loop_
_restr_U_iso_atom_site_label
_restr_U_iso_weight_param
C14 0.1000
C15 0.1000

loop_
_restr_U_similar_atom_site_label_1
_restr_U_similar_atom_site_label_2
_restr_U_similar_weight_param
C14 C15 0.0100
